data_4119331
loop_
_publ_author_name
'Holger Braunschweig'
'Alexander Damme'
'Rian D. Dewhurst'
'Thomas Kramer'
'Sebastian \"Ostreicher'
'Krzysztof Radacki'
'Alfredo Vargas'

_publ_contact_author_address
; Institut fuer Anorganische Chemie
Universitaet Wuerzburg
Am Hubland
97074 Wuerzburg, Germany
;
_publ_contact_author_email H.Braunschweig@mail.uni-wuerzburg.de
_publ_contact_author_fax +49-931-3184623
_publ_contact_author_name 'Prof. Dr. Holger Braunschweig'
_publ_contact_author_phone +49-931-3185260
_publ_section_title
;
 Ditopic Ambiphilicity of an Anionic Dimetalloborylene Complex
;
_journal_name_full 'Journal of the American Chemical Society'
_journal_page_first 2313
_journal_page_last 2320
_journal_paper_doi 10.1021/ja310895w
_journal_volume 135
_journal_year 2013
_chemical_formula_moiety 'C31 H26 Ag B Mn2 N2 O4, C7 H8'
_chemical_formula_sum 'C38 H34 Ag B Mn2 N2 O4'
_chemical_formula_weight 811.23
_chemical_name_common
;
?
;
_chemical_name_systematic
; 
?
;
_space_group_IT_number 2
_symmetry_cell_setting triclinic
_symmetry_space_group_name_Hall '-P 1'
_symmetry_space_group_name_H-M 'P -1'
_atom_sites_solution_hydrogens geom
_atom_sites_solution_primary direct
_atom_sites_solution_secondary difmap
_audit_creation_method SHELXL-97
_cell_angle_alpha 75.632(3)
_cell_angle_beta 89.376(3)
_cell_angle_gamma 79.664(3)
_cell_formula_units_Z 4
_cell_length_a 8.9066(7)
_cell_length_b 17.7050(13)
_cell_length_c 23.0059(18)
_cell_measurement_reflns_used 4457
_cell_measurement_temperature 100(2)
_cell_measurement_theta_max 26.74
_cell_measurement_theta_min 2.71
_cell_volume 3455.2(5)
_computing_cell_refinement 'Saint+ ver. 7.68A (Bruker AXS)'
_computing_data_collection 'APEX2 ver. 2010.3 (Bruker AXS)'
_computing_data_reduction 'Saint+ ver. 7.68A (Bruker AXS)'
_computing_molecular_graphics 'XP ver. 5.1 (Bruker AXS, 1998)'
_computing_publication_material 'SHELXL-97 (Sheldrick, 2008)'
_computing_structure_refinement 'SHELXL-97 (Sheldrick, 1997)'
_computing_structure_solution 'SHELXS-97 (Sheldrick, 1990)'
_diffrn_ambient_temperature 100(2)
_diffrn_measured_fraction_theta_full 0.986
_diffrn_measured_fraction_theta_max 0.972
_diffrn_measurement_device_type 'Bruker APEX-II CCD'
_diffrn_measurement_method '\f and \w scans'
_diffrn_radiation_monochromator 'multi-layer mirror'
_diffrn_radiation_source 'rotating anode'
_diffrn_radiation_type MoK\a
_diffrn_radiation_wavelength 0.71073
_diffrn_reflns_av_R_equivalents 0.0000
_diffrn_reflns_av_sigmaI/netI 0.0386
_diffrn_reflns_limit_h_max 11
_diffrn_reflns_limit_h_min -11
_diffrn_reflns_limit_k_max 22
_diffrn_reflns_limit_k_min -21
_diffrn_reflns_limit_l_max 29
_diffrn_reflns_limit_l_min 0
_diffrn_reflns_number 14451
_diffrn_reflns_theta_full 25.50
_diffrn_reflns_theta_max 26.83
_diffrn_reflns_theta_min 1.69
_exptl_absorpt_coefficient_mu 1.324
_exptl_absorpt_correction_T_max 0.745432
_exptl_absorpt_correction_T_min 0.617155
_exptl_absorpt_correction_type multi-scan
_exptl_absorpt_process_details 'TwinAbs 2008/3 (Brucker 2008)'
_exptl_crystal_colour yellow
_exptl_crystal_density_diffrn 1.559
_exptl_crystal_description block
_exptl_crystal_F_000 1640
_exptl_crystal_size_max 0.31
_exptl_crystal_size_mid 0.30
_exptl_crystal_size_min 0.18
_refine_diff_density_max 0.932
_refine_diff_density_min -0.613
_refine_diff_density_rms 0.086
_refine_ls_extinction_method none
_refine_ls_goodness_of_fit_ref 1.019
_refine_ls_hydrogen_treatment constr
_refine_ls_matrix_type full
_refine_ls_number_parameters 904
_refine_ls_number_reflns 14451
_refine_ls_number_restraints 120
_refine_ls_restrained_S_all 1.017
_refine_ls_R_factor_all 0.0392
_refine_ls_R_factor_gt 0.0313
_refine_ls_shift/su_max 0.002
_refine_ls_shift/su_mean 0.000
_refine_ls_structure_factor_coef Fsqd
_refine_ls_weighting_details 'calc w=1/[\s^2^(Fo^2^)+(0.0298P)^2^+3.2206P] where P=(Fo^2^+2Fc^2^)/3'
_refine_ls_weighting_scheme calc
_refine_ls_wR_factor_gt 0.0755
_refine_ls_wR_factor_ref 0.0819
_reflns_number_gt 12058
_reflns_number_total 14451
_reflns_threshold_expression >2sigma(I)
_cod_data_source_file ja310895w_si_001_3.cif
_cod_data_source_block 3
_cod_database_code 4119331

loop_
_symmetry_equiv_pos_as_xyz
'x, y, z'
'-x, -y, -z'

loop_
_atom_site_label
_atom_site_type_symbol
_atom_site_fract_x
_atom_site_fract_y
_atom_site_fract_z
_atom_site_U_iso_or_equiv
_atom_site_adp_type
_atom_site_occupancy
_atom_site_symmetry_multiplicity
_atom_site_calc_flag
_atom_site_refinement_flags
_atom_site_disorder_assembly
_atom_site_disorder_group
Ag1 Ag 0.38428(2) 0.539615(12) 0.256080(9) 0.02004(5) Uani 1 1 d . . .
Mn1 Mn 0.03514(4) 0.56366(2) 0.255033(18) 0.01589(9) Uani 1 1 d . . .
O1 O 0.1451(2) 0.49647(13) 0.15418(10) 0.0280(5) Uani 1 1 d . . .
B1 B 0.1795(3) 0.63150(18) 0.24431(14) 0.0174(6) Uani 1 1 d . A .
C1 C 0.1046(3) 0.52166(16) 0.19463(12) 0.0209(6) Uani 1 1 d . . .
Mn2 Mn 0.31524(5) 0.70542(2) 0.230425(19) 0.01960(9) Uani 1 1 d . . .
O2 O -0.1285(3) 0.70841(13) 0.17355(10) 0.0346(5) Uani 1 1 d . . .
C2 C -0.0641(3) 0.64989(17) 0.20477(12) 0.0222(6) Uani 1 1 d . . .
C3 C 0.1799(4) 0.74061(18) 0.27802(15) 0.0305(7) Uani 1 1 d . A .
O3 O 0.0899(3) 0.76212(16) 0.31048(13) 0.0493(7) Uani 1 1 d . . .
C4 C 0.4461(3) 0.66682(16) 0.29359(13) 0.0230(6) Uani 1 1 d . A .
O4 O 0.5278(3) 0.64890(13) 0.33576(11) 0.0353(5) Uani 1 1 d . . .
C20 C 0.0589(4) 0.5427(2) 0.35050(13) 0.0297(7) Uani 1 1 d . . .
H20 H 0.1315 0.5636 0.3726 0.036 Uiso 1 1 calc R . .
C21 C -0.0923(4) 0.57997(18) 0.33139(13) 0.0282(7) Uani 1 1 d . . .
H21 H -0.1457 0.6318 0.3378 0.034 Uiso 1 1 calc R . .
C22 C -0.1584(3) 0.52860(18) 0.30470(14) 0.0272(6) Uani 1 1 d . . .
H22 H -0.2658 0.5383 0.2885 0.033 Uiso 1 1 calc R . .
C23 C -0.0481(4) 0.46090(17) 0.30730(14) 0.0269(6) Uani 1 1 d . . .
H23 H -0.0628 0.4140 0.2926 0.032 Uiso 1 1 calc R . .
C24 C 0.0865(4) 0.46852(19) 0.33580(13) 0.0294(7) Uani 1 1 d . . .
H24 H 0.1826 0.4280 0.3451 0.035 Uiso 1 1 calc R . .
C25 C 0.3187(9) 0.6981(5) 0.1358(4) 0.0286(13) Uani 0.499(5) 1 d PU A 1
H25 H 0.2845 0.6556 0.1204 0.034 Uiso 0.499(5) 1 calc PR A 1
C26 C 0.4677(13) 0.6968(8) 0.1556(8) 0.0353(16) Uani 0.499(5) 1 d P A 1
H26 H 0.5584 0.6542 0.1559 0.042 Uiso 0.499(5) 1 calc PR A 1
C27 C 0.4681(11) 0.7694(9) 0.1719(8) 0.0346(11) Uani 0.499(5) 1 d P A 1
H27 H 0.5599 0.7868 0.1852 0.042 Uiso 0.499(5) 1 calc PR A 1
C28 C 0.3209(11) 0.8140(6) 0.1627(4) 0.0337(15) Uani 0.499(5) 1 d PU A 1
H28 H 0.2887 0.8691 0.1676 0.040 Uiso 0.499(5) 1 calc PR A 1
C29 C 0.2261(9) 0.7686(5) 0.1406(3) 0.0320(13) Uani 0.499(5) 1 d PU A 1
H29 H 0.1158 0.7864 0.1279 0.038 Uiso 0.499(5) 1 calc PR A 1
C225 C 0.2728(9) 0.7269(4) 0.1377(3) 0.0286(13) Uani 0.501(5) 1 d PGU A 2
H225 H 0.2100 0.6998 0.1202 0.034 Uiso 0.501(5) 1 calc PR A 2
C226 C 0.4326(9) 0.7036(6) 0.1500(7) 0.0353(16) Uani 0.501(5) 1 d PG A 2
H226 H 0.4955 0.6581 0.1421 0.042 Uiso 0.501(5) 1 calc PR A 2
C227 C 0.4818(7) 0.7601(8) 0.1761(7) 0.0346(11) Uani 0.501(5) 1 d PG A 2
H227 H 0.5890 0.7593 0.1891 0.042 Uiso 0.501(5) 1 calc PR A 2
C228 C 0.3524(9) 0.8183(4) 0.1800(4) 0.0337(15) Uani 0.501(5) 1 d PGU A 2
H228 H 0.3526 0.8660 0.1959 0.040 Uiso 0.501(5) 1 calc PR A 2
C229 C 0.2232(6) 0.7978(4) 0.1562(3) 0.0320(13) Uani 0.501(5) 1 d PGU A 2
H229 H 0.1168 0.8290 0.1519 0.038 Uiso 0.501(5) 1 calc PR A 2
C31 C 0.5489(3) 0.43293(15) 0.27080(12) 0.0167(5) Uani 1 1 d . . .
N32 N 0.5755(3) 0.37621(13) 0.32319(10) 0.0180(5) Uani 1 1 d . . .
C33 C 0.6881(3) 0.31305(16) 0.31756(13) 0.0214(6) Uani 1 1 d . . .
H33 H 0.7258 0.2666 0.3481 0.026 Uiso 1 1 calc R . .
C34 C 0.7328(3) 0.33039(16) 0.26101(13) 0.0221(6) Uani 1 1 d . . .
H34 H 0.8087 0.2988 0.2435 0.026 Uiso 1 1 calc R . .
N35 N 0.6465(3) 0.40397(13) 0.23263(10) 0.0166(4) Uani 1 1 d . . .
C41 C 0.4988(3) 0.38162(16) 0.37726(12) 0.0192(5) Uani 1 1 d . . .
C42 C 0.4858(3) 0.45113(17) 0.39626(12) 0.0217(6) Uani 1 1 d . . .
H42 H 0.5324 0.4936 0.3749 0.026 Uiso 1 1 calc R . .
C43 C 0.4035(3) 0.45749(18) 0.44699(12) 0.0257(6) Uani 1 1 d . . .
H43 H 0.3930 0.5051 0.4599 0.031 Uiso 1 1 calc R . .
C44 C 0.3362(3) 0.39551(19) 0.47918(13) 0.0278(7) Uani 1 1 d . . .
C45 C 0.3550(3) 0.32585(18) 0.46013(13) 0.0272(6) Uani 1 1 d . . .
H45 H 0.3127 0.2824 0.4825 0.033 Uiso 1 1 calc R . .
C46 C 0.4347(3) 0.31873(17) 0.40891(12) 0.0228(6) Uani 1 1 d . . .
H46 H 0.4450 0.2713 0.3958 0.027 Uiso 1 1 calc R . .
C47 C 0.2450(4) 0.4036(2) 0.53349(15) 0.0409(8) Uani 1 1 d . . .
H47A H 0.1716 0.4537 0.5237 0.061 Uiso 1 1 calc R . .
H47B H 0.3140 0.4032 0.5665 0.061 Uiso 1 1 calc R . .
H47C H 0.1900 0.3593 0.5456 0.061 Uiso 1 1 calc R . .
C51 C 0.6612(3) 0.44517(16) 0.17115(12) 0.0187(5) Uani 1 1 d . . .
C52 C 0.8050(3) 0.44225(18) 0.14743(13) 0.0254(6) Uani 1 1 d . . .
H52 H 0.8925 0.4128 0.1713 0.031 Uiso 1 1 calc R . .
C53 C 0.8200(4) 0.4829(2) 0.08814(14) 0.0300(7) Uani 1 1 d . . .
H53 H 0.9186 0.4806 0.0717 0.036 Uiso 1 1 calc R . .
C54 C 0.6943(4) 0.52661(18) 0.05259(13) 0.0281(7) Uani 1 1 d . . .
C55 C 0.5513(4) 0.52809(18) 0.07771(13) 0.0266(6) Uani 1 1 d . . .
H55 H 0.4638 0.5582 0.0541 0.032 Uiso 1 1 calc R . .
C56 C 0.5330(3) 0.48676(17) 0.13619(13) 0.0224(6) Uani 1 1 d . . .
H56 H 0.4340 0.4870 0.1520 0.027 Uiso 1 1 calc R . .
C57 C 0.7100(4) 0.5724(2) -0.01107(14) 0.0379(8) Uani 1 1 d . . .
H57A H 0.8168 0.5779 -0.0176 0.057 Uiso 1 1 calc R . .
H57B H 0.6457 0.6252 -0.0181 0.057 Uiso 1 1 calc R . .
H57C H 0.6776 0.5441 -0.0389 0.057 Uiso 1 1 calc R . .
Ag61 Ag 0.39704(2) 0.039810(12) 0.250171(8) 0.01898(5) Uani 1 1 d . . .
Mn61 Mn 0.04793(5) 0.06698(2) 0.253147(18) 0.01647(9) Uani 1 1 d . . .
O61 O 0.1505(2) 0.00957(13) 0.14737(9) 0.0265(4) Uani 1 1 d . . .
B61 B 0.1939(3) 0.13429(18) 0.23922(13) 0.0181(6) Uani 1 1 d . . .
C61 C 0.1115(3) 0.03100(16) 0.18982(12) 0.0191(5) Uani 1 1 d . . .
Mn62 Mn 0.33480(5) 0.20519(2) 0.218507(18) 0.01698(9) Uani 1 1 d . . .
O62 O -0.1236(3) 0.21418(13) 0.17738(10) 0.0333(5) Uani 1 1 d . . .
C62 C -0.0560(3) 0.15501(18) 0.20632(12) 0.0227(6) Uani 1 1 d . . .
C63 C 0.1970(3) 0.25413(17) 0.25812(14) 0.0263(6) Uani 1 1 d . . .
O63 O 0.1038(3) 0.28653(15) 0.28316(12) 0.0468(7) Uani 1 1 d . . .
O64 O 0.5344(3) 0.15437(13) 0.32779(10) 0.0336(5) Uani 1 1 d . . .
C64 C 0.4579(3) 0.17153(16) 0.28406(13) 0.0221(6) Uani 1 1 d . . .
C70 C -0.0270(4) -0.03872(18) 0.30420(14) 0.0295(7) Uani 1 1 d . . .
H70 H -0.0408 -0.0848 0.2883 0.035 Uiso 1 1 calc R . .
C71 C -0.1397(4) 0.0270(2) 0.30436(14) 0.0318(7) Uani 1 1 d . . .
H71 H -0.2480 0.0358 0.2894 0.038 Uiso 1 1 calc R . .
C72 C -0.0747(4) 0.0772(2) 0.33234(14) 0.0307(7) Uani 1 1 d . . .
H72 H -0.1295 0.1276 0.3408 0.037 Uiso 1 1 calc R . .
C73 C 0.0786(4) 0.0414(2) 0.34898(13) 0.0295(7) Uani 1 1 d . . .
H73 H 0.1514 0.0621 0.3711 0.035 Uiso 1 1 calc R . .
C74 C 0.1084(4) -0.03092(19) 0.33193(13) 0.0291(7) Uani 1 1 d . . .
H74 H 0.2061 -0.0704 0.3394 0.035 Uiso 1 1 calc R . .
C75 C 0.3384(4) 0.1906(2) 0.12807(13) 0.0327(7) Uani 1 1 d . . .
H75 H 0.3030 0.1469 0.1148 0.039 Uiso 1 1 calc R . .
C76 C 0.4889(4) 0.19036(19) 0.14685(13) 0.0305(7) Uani 1 1 d . . .
H76 H 0.5783 0.1464 0.1494 0.037 Uiso 1 1 calc R . .
C77 C 0.4924(4) 0.26475(18) 0.15927(14) 0.0294(7) Uani 1 1 d . . .
H77 H 0.5845 0.2825 0.1720 0.035 Uiso 1 1 calc R . .
C78 C 0.3441(4) 0.30978(19) 0.14863(15) 0.0352(8) Uani 1 1 d . . .
H78 H 0.3120 0.3658 0.1516 0.042 Uiso 1 1 calc R . .
C79 C 0.2494(4) 0.2629(2) 0.12916(14) 0.0358(8) Uani 1 1 d . . .
H79 H 0.1393 0.2805 0.1161 0.043 Uiso 1 1 calc R . .
C81 C 0.5647(3) -0.06565(15) 0.26388(12) 0.0164(5) Uani 1 1 d . . .
N82 N 0.5956(3) -0.12147(13) 0.31653(10) 0.0188(5) Uani 1 1 d . . .
C83 C 0.7113(3) -0.18282(16) 0.31067(13) 0.0217(6) Uani 1 1 d . . .
H83 H 0.7527 -0.2285 0.3413 0.026 Uiso 1 1 calc R . .
C84 C 0.7534(3) -0.16512(16) 0.25355(13) 0.0218(6) Uani 1 1 d . . .
H84 H 0.8304 -0.1956 0.2357 0.026 Uiso 1 1 calc R . .
N85 N 0.6616(3) -0.09305(13) 0.22551(10) 0.0161(4) Uani 1 1 d . . .
C91 C 0.5200(3) -0.11684(16) 0.37106(12) 0.0199(5) Uani 1 1 d . . .
C92 C 0.5062(3) -0.04763(16) 0.39029(12) 0.0208(6) Uani 1 1 d . . .
H92 H 0.5508 -0.0046 0.3687 0.025 Uiso 1 1 calc R . .
C93 C 0.4263(3) -0.04238(18) 0.44152(13) 0.0261(6) Uani 1 1 d . . .
H93 H 0.4154 0.0051 0.4547 0.031 Uiso 1 1 calc R . .
C94 C 0.3615(3) -0.1051(2) 0.47413(13) 0.0283(7) Uani 1 1 d . . .
C95 C 0.3804(4) -0.17403(19) 0.45456(13) 0.0294(7) Uani 1 1 d . . .
H95 H 0.3387 -0.2177 0.4769 0.035 Uiso 1 1 calc R . .
C96 C 0.4587(3) -0.18072(17) 0.40328(13) 0.0245(6) Uani 1 1 d . . .
H96 H 0.4704 -0.2283 0.3904 0.029 Uiso 1 1 calc R . .
C97 C 0.2713(4) -0.0981(2) 0.52913(14) 0.0415(9) Uani 1 1 d . . .
H97A H 0.2111 -0.0445 0.5225 0.062 Uiso 1 1 calc R . .
H97B H 0.3416 -0.1086 0.5639 0.062 Uiso 1 1 calc R . .
H97C H 0.2028 -0.1368 0.5367 0.062 Uiso 1 1 calc R . .
C101 C 0.6740(3) -0.05177(16) 0.16374(12) 0.0175(5) Uani 1 1 d . . .
C102 C 0.8182(3) -0.04785(19) 0.14097(13) 0.0265(6) Uani 1 1 d . . .
H102 H 0.9069 -0.0724 0.1658 0.032 Uiso 1 1 calc R . .
C103 C 0.8316(3) -0.0077(2) 0.08172(14) 0.0303(7) Uani 1 1 d . . .
H103 H 0.9304 -0.0058 0.0661 0.036 Uiso 1 1 calc R . .
C104 C 0.7039(4) 0.02969(18) 0.04460(13) 0.0258(6) Uani 1 1 d . . .
C105 C 0.5611(3) 0.02477(17) 0.06880(13) 0.0230(6) Uani 1 1 d . . .
H105 H 0.4721 0.0501 0.0444 0.028 Uiso 1 1 calc R . .
C106 C 0.5453(3) -0.01625(16) 0.12776(12) 0.0200(5) Uani 1 1 d . . .
H106 H 0.4466 -0.0198 0.1431 0.024 Uiso 1 1 calc R . .
C107 C 0.7196(4) 0.0738(2) -0.01937(14) 0.0361(8) Uani 1 1 d . . .
H10A H 0.8118 0.0974 -0.0225 0.054 Uiso 1 1 calc R . .
H10B H 0.6299 0.1159 -0.0321 0.054 Uiso 1 1 calc R . .
H10C H 0.7271 0.0370 -0.0453 0.054 Uiso 1 1 calc R . .
C201 C 0.8934(5) 0.7638(2) 0.01829(15) 0.0413(9) Uani 1 1 d . . .
C202 C 0.9603(5) 0.6849(2) 0.03729(15) 0.0387(8) Uani 1 1 d . . .
H202 H 0.9091 0.6496 0.0650 0.046 Uiso 1 1 calc R . .
C203 C 1.0989(5) 0.6564(3) 0.01715(17) 0.0506(10) Uani 1 1 d . . .
H203 H 1.1414 0.6016 0.0307 0.061 Uiso 1 1 calc R . .
C204 C 1.1789(6) 0.7062(3) -0.02290(19) 0.0644(13) Uani 1 1 d . . .
H204 H 1.2747 0.6865 -0.0372 0.077 Uiso 1 1 calc R . .
C205 C 1.1122(6) 0.7861(3) -0.04096(18) 0.0664(15) Uani 1 1 d . . .
H205 H 1.1647 0.8218 -0.0676 0.080 Uiso 1 1 calc R . .
C206 C 0.9733(6) 0.8144(2) -0.02138(16) 0.0530(12) Uani 1 1 d . . .
H206 H 0.9305 0.8692 -0.0349 0.064 Uiso 1 1 calc R . .
C207 C 0.7403(5) 0.7943(3) 0.03722(18) 0.0586(11) Uani 1 1 d . . .
H20A H 0.7387 0.8470 0.0440 0.088 Uiso 1 1 calc R . .
H20B H 0.7167 0.7582 0.0745 0.088 Uiso 1 1 calc R . .
H20C H 0.6641 0.7981 0.0058 0.088 Uiso 1 1 calc R . .
C301 C 0.1122(10) 0.1944(5) 0.4363(4) 0.0448(14) Uani 0.499(5) 1 d PGU A 1
H301 H 0.1495 0.1807 0.4008 0.054 Uiso 0.499(5) 1 calc PR A 1
C302 C 0.1537(11) 0.1424(6) 0.4936(4) 0.0453(16) Uani 0.499(5) 1 d PU A 1
H302 H 0.2202 0.0930 0.4973 0.054 Uiso 0.499(5) 1 calc PR A 1
C303 C 0.0988(11) 0.1636(6) 0.5414(4) 0.0419(15) Uani 0.499(5) 1 d PU A 1
H303 H 0.1301 0.1285 0.5795 0.050 Uiso 0.499(5) 1 calc PR A 1
C304 C 0.0006(12) 0.2319(5) 0.5406(4) 0.0370(13) Uani 0.499(5) 1 d PU A 1
H304 H -0.0382 0.2427 0.5769 0.044 Uiso 0.499(5) 1 calc PR A 1
C305 C -0.0440(9) 0.2877(5) 0.4839(5) 0.0390(14) Uani 0.499(5) 1 d PU A 1
C306 C 0.0131(10) 0.2675(5) 0.4339(3) 0.0320(12) Uani 0.499(5) 1 d PU A 1
H306 H -0.0143 0.3035 0.3959 0.038 Uiso 0.499(5) 1 calc PR A 1
C307 C -0.1440(10) 0.3627(5) 0.4835(4) 0.0542(16) Uani 0.499(5) 1 d PU A 1
H30A H -0.0958 0.4067 0.4622 0.081 Uiso 0.499(5) 1 calc PR A 1
H30B H -0.1619 0.3664 0.5249 0.081 Uiso 0.499(5) 1 calc PR A 1
H30C H -0.2416 0.3652 0.4632 0.081 Uiso 0.499(5) 1 calc PR A 1
C311 C 0.0597(11) 0.2219(6) 0.4298(4) 0.0448(14) Uani 0.501(5) 1 d PU A 2
H311 H 0.0788 0.2263 0.3884 0.054 Uiso 0.501(5) 1 calc PR A 2
C312 C -0.0325(11) 0.2828(6) 0.4472(5) 0.0453(16) Uani 0.501(5) 1 d PU A 2
H312 H -0.0755 0.3293 0.4176 0.054 Uiso 0.501(5) 1 calc PR A 2
C313 C -0.0641(10) 0.2780(5) 0.5070(4) 0.0419(15) Uani 0.501(5) 1 d PU A 2
C314 C -0.0017(12) 0.2097(5) 0.5499(4) 0.0370(13) Uani 0.501(5) 1 d PU A 2
H314 H -0.0199 0.2060 0.5912 0.044 Uiso 0.501(5) 1 calc PR A 2
C315 C 0.0883(11) 0.1459(5) 0.5323(4) 0.0390(14) Uani 0.501(5) 1 d PU A 2
H315 H 0.1227 0.0979 0.5617 0.047 Uiso 0.501(5) 1 calc PR A 2
C316 C 0.1277(9) 0.1509(5) 0.4744(3) 0.0320(12) Uani 0.501(5) 1 d PU A 2
H316 H 0.1970 0.1095 0.4636 0.038 Uiso 0.501(5) 1 calc PR A 2
C317 C -0.1688(11) 0.3457(5) 0.5210(4) 0.0542(16) Uani 0.501(5) 1 d PU A 2
H31A H -0.1693 0.3391 0.5646 0.081 Uiso 0.501(5) 1 calc PR A 2
H31B H -0.2722 0.3477 0.5059 0.081 Uiso 0.501(5) 1 calc PR A 2
H31C H -0.1341 0.3952 0.5018 0.081 Uiso 0.501(5) 1 calc PR A 2

loop_
_atom_site_aniso_label
_atom_site_aniso_U_11
_atom_site_aniso_U_22
_atom_site_aniso_U_33
_atom_site_aniso_U_23
_atom_site_aniso_U_13
_atom_site_aniso_U_12
Ag1 0.02106(12) 0.01720(11) 0.01980(10) -0.00569(8) -0.00077(8) 0.00347(8)
Mn1 0.01271(19) 0.0166(2) 0.01957(19) -0.00652(16) 0.00100(15) -0.00296(15)
O1 0.0206(10) 0.0371(12) 0.0328(11) -0.0222(10) 0.0038(9) -0.0038(9)
B1 0.0104(14) 0.0200(15) 0.0216(15) -0.0084(12) -0.0013(11) 0.0019(11)
C1 0.0130(13) 0.0229(14) 0.0282(14) -0.0071(11) -0.0002(11) -0.0057(11)
Mn2 0.0171(2) 0.0145(2) 0.0268(2) -0.00314(16) -0.00275(17) -0.00457(16)
O2 0.0379(13) 0.0328(13) 0.0261(11) -0.0070(10) -0.0052(10) 0.0119(10)
C2 0.0201(14) 0.0289(16) 0.0193(13) -0.0129(12) 0.0018(11) 0.0003(12)
C3 0.0262(16) 0.0226(15) 0.0436(18) -0.0142(14) -0.0102(14) 0.0020(12)
O3 0.0316(14) 0.0559(17) 0.0658(18) -0.0382(14) -0.0003(13) 0.0107(12)
C4 0.0152(13) 0.0168(14) 0.0380(16) -0.0102(12) -0.0016(12) -0.0007(10)
O4 0.0334(13) 0.0288(12) 0.0437(13) -0.0140(10) -0.0179(11) 0.0021(10)
C20 0.0318(17) 0.0391(18) 0.0212(14) -0.0050(13) 0.0022(12) -0.0182(14)
C21 0.0350(18) 0.0262(16) 0.0265(15) -0.0115(12) 0.0157(13) -0.0079(13)
C22 0.0184(14) 0.0326(17) 0.0310(16) -0.0063(13) 0.0084(12) -0.0089(12)
C23 0.0305(16) 0.0208(14) 0.0312(15) -0.0054(12) 0.0068(13) -0.0109(12)
C24 0.0234(16) 0.0315(17) 0.0261(15) 0.0033(12) 0.0027(12) -0.0016(12)
C25 0.032(3) 0.027(3) 0.0256(17) -0.004(2) 0.003(2) -0.009(2)
C26 0.045(4) 0.034(2) 0.028(3) -0.006(2) 0.010(3) -0.013(3)
C27 0.031(2) 0.035(3) 0.041(3) -0.006(2) 0.0064(18) -0.0181(19)
C28 0.040(3) 0.0238(17) 0.035(3) 0.000(2) -0.001(2) -0.0120(19)
C29 0.0307(19) 0.031(3) 0.029(2) 0.0022(18) -0.0016(19) -0.005(2)
C225 0.032(3) 0.027(3) 0.0256(17) -0.004(2) 0.003(2) -0.009(2)
C226 0.045(4) 0.034(2) 0.028(3) -0.006(2) 0.010(3) -0.013(3)
C227 0.031(2) 0.035(3) 0.041(3) -0.006(2) 0.0064(18) -0.0181(19)
C228 0.040(3) 0.0238(17) 0.035(3) 0.000(2) -0.001(2) -0.0120(19)
C229 0.0307(19) 0.031(3) 0.029(2) 0.0022(18) -0.0016(19) -0.005(2)
C31 0.0154(13) 0.0133(12) 0.0223(13) -0.0055(10) -0.0002(10) -0.0032(10)
N32 0.0165(11) 0.0191(11) 0.0193(11) -0.0063(9) 0.0000(9) -0.0031(9)
C33 0.0192(14) 0.0148(13) 0.0291(14) -0.0056(11) -0.0037(11) 0.0003(11)
C34 0.0211(14) 0.0158(13) 0.0321(15) -0.0118(12) 0.0027(12) -0.0023(11)
N35 0.0134(11) 0.0176(11) 0.0211(11) -0.0095(9) 0.0008(9) -0.0026(9)
C41 0.0167(13) 0.0201(13) 0.0183(12) -0.0027(10) -0.0041(10) 0.0004(10)
C42 0.0198(14) 0.0224(14) 0.0221(13) -0.0055(11) -0.0042(11) -0.0020(11)
C43 0.0247(15) 0.0294(16) 0.0234(13) -0.0105(12) -0.0048(12) -0.0002(12)
C44 0.0219(15) 0.0399(18) 0.0177(13) -0.0043(12) -0.0038(11) 0.0008(13)
C45 0.0249(15) 0.0287(16) 0.0230(14) 0.0028(12) -0.0006(12) -0.0044(12)
C46 0.0216(14) 0.0200(14) 0.0243(14) -0.0021(11) -0.0032(11) -0.0015(11)
C47 0.038(2) 0.057(2) 0.0266(16) -0.0114(15) 0.0037(14) -0.0046(17)
C51 0.0191(13) 0.0197(13) 0.0201(13) -0.0085(11) 0.0008(11) -0.0059(11)
C52 0.0168(14) 0.0334(16) 0.0289(15) -0.0117(12) 0.0011(11) -0.0063(12)
C53 0.0237(15) 0.0432(19) 0.0282(15) -0.0133(14) 0.0067(12) -0.0138(13)
C54 0.0349(17) 0.0303(16) 0.0255(15) -0.0116(12) 0.0008(13) -0.0160(14)
C55 0.0283(16) 0.0267(15) 0.0258(15) -0.0068(12) -0.0034(12) -0.0072(12)
C56 0.0190(14) 0.0235(14) 0.0270(14) -0.0091(11) 0.0010(11) -0.0062(11)
C57 0.048(2) 0.045(2) 0.0246(16) -0.0060(14) 0.0035(15) -0.0234(17)
Ag61 0.02026(11) 0.01587(11) 0.01863(10) -0.00481(8) -0.00062(8) 0.00318(7)
Mn61 0.0136(2) 0.0181(2) 0.01931(19) -0.00697(16) 0.00136(16) -0.00392(15)
O61 0.0204(10) 0.0338(12) 0.0305(11) -0.0197(9) 0.0020(9) -0.0024(9)
B61 0.0144(15) 0.0196(15) 0.0189(14) -0.0065(12) -0.0019(11) 0.0029(11)
C61 0.0107(12) 0.0196(13) 0.0281(14) -0.0070(11) -0.0021(11) -0.0043(10)
Mn62 0.0154(2) 0.01369(19) 0.0216(2) -0.00387(15) -0.00208(16) -0.00260(15)
O62 0.0324(12) 0.0332(13) 0.0279(11) -0.0080(10) -0.0033(10) 0.0117(10)
C62 0.0180(14) 0.0314(16) 0.0210(13) -0.0144(12) 0.0037(11) 0.0002(12)
C63 0.0223(15) 0.0224(15) 0.0332(16) -0.0082(12) -0.0027(12) 0.0010(12)
O63 0.0366(14) 0.0439(15) 0.0623(17) -0.0287(13) 0.0067(13) 0.0072(11)
O64 0.0386(13) 0.0274(12) 0.0346(12) -0.0059(9) -0.0166(10) -0.0068(10)
C64 0.0211(14) 0.0167(13) 0.0297(14) -0.0076(11) -0.0027(12) -0.0037(11)
C70 0.0348(18) 0.0274(16) 0.0300(15) -0.0056(12) 0.0033(13) -0.0177(14)
C71 0.0217(16) 0.0434(19) 0.0302(16) -0.0043(14) 0.0080(13) -0.0129(14)
C72 0.0328(18) 0.0337(17) 0.0266(15) -0.0097(13) 0.0135(13) -0.0060(14)
C73 0.0333(17) 0.0384(18) 0.0208(14) -0.0076(13) 0.0026(13) -0.0165(14)
C74 0.0286(17) 0.0298(16) 0.0233(14) 0.0031(12) 0.0005(12) -0.0043(13)
C75 0.047(2) 0.0343(18) 0.0209(14) -0.0048(13) 0.0005(14) -0.0206(15)
C76 0.0366(18) 0.0295(16) 0.0265(15) -0.0084(13) 0.0095(13) -0.0073(14)
C77 0.0291(17) 0.0301(16) 0.0334(16) -0.0094(13) 0.0059(13) -0.0152(13)
C78 0.049(2) 0.0184(15) 0.0329(17) 0.0038(12) 0.0054(15) -0.0055(14)
C79 0.0307(18) 0.045(2) 0.0270(16) 0.0043(14) -0.0067(13) -0.0120(15)
C81 0.0138(13) 0.0139(12) 0.0229(13) -0.0076(10) 0.0004(10) -0.0020(10)
N82 0.0174(11) 0.0156(11) 0.0231(12) -0.0054(9) -0.0027(9) -0.0008(9)
C83 0.0183(14) 0.0146(13) 0.0299(14) -0.0050(11) -0.0024(11) 0.0022(11)
C84 0.0169(13) 0.0162(13) 0.0343(15) -0.0121(12) 0.0012(12) -0.0003(10)
N85 0.0158(11) 0.0151(11) 0.0197(11) -0.0075(9) -0.0013(9) -0.0038(9)
C91 0.0170(13) 0.0204(14) 0.0187(13) -0.0005(10) -0.0023(10) -0.0001(10)
C92 0.0205(14) 0.0219(14) 0.0197(13) -0.0045(11) -0.0036(11) -0.0040(11)
C93 0.0236(15) 0.0315(16) 0.0221(14) -0.0067(12) -0.0031(11) -0.0020(12)
C94 0.0224(15) 0.0394(18) 0.0190(14) -0.0014(12) -0.0030(11) -0.0028(13)
C95 0.0263(16) 0.0297(16) 0.0250(15) 0.0061(12) -0.0002(12) -0.0048(13)
C96 0.0229(15) 0.0203(14) 0.0266(14) 0.0006(11) -0.0024(12) -0.0034(11)
C97 0.037(2) 0.058(2) 0.0273(16) -0.0066(15) 0.0097(14) -0.0084(17)
C101 0.0169(13) 0.0180(13) 0.0218(13) -0.0107(11) 0.0026(11) -0.0056(10)
C102 0.0181(14) 0.0384(17) 0.0264(15) -0.0130(13) 0.0005(11) -0.0068(12)
C103 0.0195(15) 0.050(2) 0.0268(15) -0.0141(14) 0.0080(12) -0.0139(14)
C104 0.0300(16) 0.0308(16) 0.0230(14) -0.0125(12) 0.0045(12) -0.0142(13)
C105 0.0229(15) 0.0244(15) 0.0237(14) -0.0084(11) -0.0018(11) -0.0062(11)
C106 0.0165(13) 0.0207(14) 0.0253(14) -0.0094(11) 0.0011(11) -0.0043(11)
C107 0.0390(19) 0.049(2) 0.0265(16) -0.0116(14) 0.0059(14) -0.0213(16)
C201 0.054(2) 0.044(2) 0.0265(16) -0.0080(15) -0.0124(16) -0.0122(17)
C202 0.057(2) 0.0350(19) 0.0284(16) -0.0077(14) -0.0094(16) -0.0191(17)
C203 0.062(3) 0.054(2) 0.041(2) -0.0203(18) -0.0040(19) -0.010(2)
C204 0.074(3) 0.092(4) 0.041(2) -0.028(2) 0.002(2) -0.035(3)
C205 0.091(4) 0.097(4) 0.032(2) -0.018(2) 0.008(2) -0.067(3)
C206 0.091(4) 0.047(2) 0.0262(18) -0.0013(16) -0.015(2) -0.035(2)
C207 0.065(3) 0.060(3) 0.044(2) -0.010(2) -0.018(2) 0.003(2)
C301 0.0450(19) 0.0454(19) 0.0440(17) -0.0107(13) 0.0024(13) -0.0094(14)
C302 0.0447(19) 0.0462(19) 0.0442(19) -0.0100(13) -0.0001(13) -0.0080(13)
C303 0.0414(19) 0.0422(19) 0.0427(19) -0.0098(13) -0.0030(13) -0.0101(13)
C304 0.0354(15) 0.037(2) 0.0380(17) -0.0073(14) -0.0004(11) -0.0073(13)
C305 0.0381(18) 0.0399(18) 0.0399(18) -0.0109(13) -0.0008(13) -0.0084(13)
C306 0.0329(16) 0.0334(16) 0.0301(16) -0.0091(12) -0.0017(12) -0.0054(12)
C307 0.0527(19) 0.0523(19) 0.058(2) -0.0158(14) -0.0010(13) -0.0084(13)
C311 0.0450(19) 0.0454(19) 0.0440(17) -0.0107(13) 0.0024(13) -0.0094(14)
C312 0.0447(19) 0.0462(19) 0.0442(19) -0.0100(13) -0.0001(13) -0.0080(13)
C313 0.0414(19) 0.0422(19) 0.0427(19) -0.0098(13) -0.0030(13) -0.0101(13)
C314 0.0354(15) 0.037(2) 0.0380(17) -0.0073(14) -0.0004(11) -0.0073(13)
C315 0.0381(18) 0.0399(18) 0.0399(18) -0.0109(13) -0.0008(13) -0.0084(13)
C316 0.0329(16) 0.0334(16) 0.0301(16) -0.0091(12) -0.0017(12) -0.0054(12)
C317 0.0527(19) 0.0523(19) 0.058(2) -0.0158(14) -0.0010(13) -0.0084(13)

loop_
_atom_type_symbol
_atom_type_description
_atom_type_scat_dispersion_real
_atom_type_scat_dispersion_imag
_atom_type_scat_source
C C 0.0033 0.0016 'International Tables Vol C Tables 4.2.6.8 and 6.1.1.4'
H H 0.0000 0.0000 'International Tables Vol C Tables 4.2.6.8 and 6.1.1.4'
B B 0.0013 0.0007 'International Tables Vol C Tables 4.2.6.8 and 6.1.1.4'
N N 0.0061 0.0033 'International Tables Vol C Tables 4.2.6.8 and 6.1.1.4'
O O 0.0106 0.0060 'International Tables Vol C Tables 4.2.6.8 and 6.1.1.4'
Mn Mn 0.3368 0.7283 'International Tables Vol C Tables 4.2.6.8 and 6.1.1.4'
Ag Ag -0.8971 1.1015 'International Tables Vol C Tables 4.2.6.8 and 6.1.1.4'

loop_
_geom_angle_atom_site_label_1
_geom_angle_atom_site_label_2
_geom_angle_atom_site_label_3
_geom_angle
C31 Ag1 B1 167.45(11)
C31 Ag1 Mn2 149.83(7)
B1 Ag1 Mn2 42.73(8)
C31 Ag1 Mn1 129.78(7)
B1 Ag1 Mn1 37.67(8)
Mn2 Ag1 Mn1 80.388(13)
C2 Mn1 C1 91.73(12)
C2 Mn1 B1 77.99(13)
C1 Mn1 B1 93.10(12)
C2 Mn1 C21 95.55(12)
C1 Mn1 C21 159.43(12)
B1 Mn1 C21 107.22(12)
C2 Mn1 C20 126.81(13)
C1 Mn1 C20 141.12(13)
B1 Mn1 C20 90.68(12)
C21 Mn1 C20 38.58(12)
C2 Mn1 C22 97.52(13)
C1 Mn1 C22 121.16(12)
B1 Mn1 C22 145.68(13)
C21 Mn1 C22 38.78(12)
C20 Mn1 C22 64.56(12)
C2 Mn1 C23 129.96(13)
C1 Mn1 C23 96.75(12)
B1 Mn1 C23 149.75(13)
C21 Mn1 C23 63.98(11)
C20 Mn1 C23 64.13(12)
C22 Mn1 C23 37.69(12)
C2 Mn1 C24 159.15(12)
C1 Mn1 C24 105.75(13)
B1 Mn1 C24 111.56(13)
C21 Mn1 C24 64.21(12)
C20 Mn1 C24 38.36(12)
C22 Mn1 C24 63.87(12)
C23 Mn1 C24 38.19(12)
C2 Mn1 Ag1 116.56(9)
C1 Mn1 Ag1 70.34(8)
B1 Mn1 Ag1 45.06(9)
C21 Mn1 Ag1 122.28(9)
C20 Mn1 Ag1 85.74(9)
C22 Mn1 Ag1 144.41(9)
C23 Mn1 Ag1 112.71(9)
C24 Mn1 Ag1 80.73(8)
Mn1 B1 Mn2 176.20(18)
Mn1 B1 Ag1 97.27(13)
Mn2 B1 Ag1 86.17(11)
O1 C1 Mn1 177.4(3)
C3 Mn2 C4 88.68(14)
C3 Mn2 B1 75.91(13)
C4 Mn2 B1 102.16(13)
C3 Mn2 C225 122.4(2)
C4 Mn2 C225 148.8(2)
B1 Mn2 C225 89.5(2)
C3 Mn2 C229 91.8(2)
C4 Mn2 C229 150.3(2)
B1 Mn2 C229 106.7(2)
C225 Mn2 C229 39.51(9)
C3 Mn2 C226 157.6(3)
C4 Mn2 C226 109.9(3)
B1 Mn2 C226 110.6(3)
C225 Mn2 C226 39.34(19)
C229 Mn2 C226 65.9(2)
C3 Mn2 C228 96.7(3)
C4 Mn2 C228 111.3(2)
B1 Mn2 C228 145.6(2)
C225 Mn2 C228 65.85(16)
C229 Mn2 C228 39.20(10)
C226 Mn2 C228 65.5(3)
C3 Mn2 C227 131.6(3)
C4 Mn2 C227 92.4(3)
B1 Mn2 C227 149.6(3)
C225 Mn2 C227 65.7(3)
C229 Mn2 C227 65.6(2)
C226 Mn2 C227 39.0(3)
C228 Mn2 C227 38.9(2)
C3 Mn2 C28 100.3(3)
C4 Mn2 C28 124.4(3)
B1 Mn2 C28 133.3(3)
C225 Mn2 C28 52.7(3)
C229 Mn2 C28 26.7(3)
C226 Mn2 C28 59.2(4)
C228 Mn2 C28 13.8(3)
C227 Mn2 C28 42.5(4)
C3 Mn2 C27 128.5(3)
C4 Mn2 C27 96.4(3)
B1 Mn2 C27 149.9(4)
C225 Mn2 C27 63.2(4)
C229 Mn2 C27 60.8(4)
C226 Mn2 C27 39.9(6)
C228 Mn2 C27 34.2(5)
C227 Mn2 C27 5.0(6)
C28 Mn2 C27 37.5(4)
C3 Mn2 C29 104.2(3)
C4 Mn2 C29 159.8(2)
B1 Mn2 C29 96.1(2)
C225 Mn2 C29 21.5(2)
C229 Mn2 C29 18.6(2)
C226 Mn2 C29 54.6(3)
C228 Mn2 C29 52.6(3)
C227 Mn2 C29 67.5(4)
C28 Mn2 C29 38.8(3)
C27 Mn2 C29 63.4(4)
C3 Mn2 C26 163.5(4)
C4 Mn2 C26 101.4(4)
B1 Mn2 C26 114.0(3)
C225 Mn2 C26 47.8(5)
C229 Mn2 C26 73.0(5)
C226 Mn2 C26 8.5(6)
C228 Mn2 C26 67.5(5)
C227 Mn2 C26 36.1(6)
C28 Mn2 C26 63.2(4)
C27 Mn2 C26 38.1(4)
C29 Mn2 C26 62.8(4)
O2 C2 Mn1 177.0(2)
O3 C3 Mn2 178.3(3)
O4 C4 Mn2 173.4(3)
C21 C20 C24 107.8(3)
C21 C20 Mn1 70.39(17)
C24 C20 Mn1 71.74(17)
C21 C20 H20 126.0
C24 C20 H20 126.0
Mn1 C20 H20 126.0
C20 C21 C22 108.1(3)
C20 C21 Mn1 71.03(17)
C22 C21 Mn1 71.53(16)
C20 C21 H21 125.9
C22 C21 H21 125.9
Mn1 C21 H21 125.9
C23 C22 C21 107.7(3)
C23 C22 Mn1 71.45(17)
C21 C22 Mn1 69.70(16)
C23 C22 H22 126.1
C21 C22 H22 126.1
Mn1 C22 H22 126.1
C22 C23 C24 108.8(3)
C22 C23 Mn1 70.86(17)
C24 C23 Mn1 70.93(16)
C22 C23 H23 125.6
C24 C23 H23 125.6
Mn1 C23 H23 125.6
C20 C24 C23 107.7(3)
C20 C24 Mn1 69.90(17)
C23 C24 Mn1 70.88(17)
C20 C24 H24 126.1
C23 C24 H24 126.1
Mn1 C24 H24 126.1
C29 C25 C26 108.8(7)
C29 C25 Mn2 69.8(4)
C26 C25 Mn2 71.0(6)
C29 C25 H25 125.6
C26 C25 H25 125.6
Mn2 C25 H25 125.6
C25 C26 C27 107.5(8)
C25 C26 Mn2 72.0(6)
C27 C26 Mn2 69.8(5)
C25 C26 H26 126.2
C27 C26 H26 126.2
Mn2 C26 H26 126.2
C28 C27 C26 108.5(7)
C28 C27 Mn2 71.0(6)
C26 C27 Mn2 72.1(5)
C28 C27 H27 125.7
C26 C27 H27 125.7
Mn2 C27 H27 125.7
C27 C28 C29 107.5(7)
C27 C28 Mn2 71.5(7)
C29 C28 Mn2 71.0(5)
C27 C28 H28 126.2
C29 C28 H28 126.2
Mn2 C28 H28 126.2
C25 C29 C28 107.7(7)
C25 C29 Mn2 73.0(5)
C28 C29 Mn2 70.2(4)
C25 C29 H29 126.1
C28 C29 H29 126.1
Mn2 C29 H29 126.1
C226 C225 C229 108.0
C226 C225 Mn2 71.2(5)
C229 C225 Mn2 70.5(3)
C226 C225 H225 126.0
C229 C225 H225 126.0
Mn2 C225 H225 124.0
C225 C226 C227 108.0
C225 C226 Mn2 69.5(4)
C227 C226 Mn2 71.2(3)
C225 C226 H226 126.0
C227 C226 H226 126.0
Mn2 C226 H226 124.9
C228 C227 C226 108.0
C228 C227 Mn2 70.2(4)
C226 C227 Mn2 69.8(3)
C228 C227 H227 126.0
C226 C227 H227 126.0
Mn2 C227 H227 126.0
C229 C228 C227 108.0
C229 C228 Mn2 69.4(3)
C227 C228 Mn2 70.9(5)
C229 C228 H228 126.0
C227 C228 H228 126.0
Mn2 C228 H228 126.0
C228 C229 C225 108.0
C228 C229 Mn2 71.4(4)
C225 C229 Mn2 70.0(3)
C228 C229 H229 126.0
C225 C229 H229 126.0
Mn2 C229 H229 126.0
N35 C31 N32 103.9(2)
N35 C31 Ag1 130.51(19)
N32 C31 Ag1 125.58(19)
C31 N32 C33 111.3(2)
C31 N32 C41 124.0(2)
C33 N32 C41 124.7(2)
C34 C33 N32 106.8(2)
C34 C33 H33 126.6
N32 C33 H33 126.6
C33 C34 N35 106.6(2)
C33 C34 H34 126.7
N35 C34 H34 126.7
C31 N35 C34 111.4(2)
C31 N35 C51 124.0(2)
C34 N35 C51 124.6(2)
C46 C41 C42 121.0(3)
C46 C41 N32 119.6(2)
C42 C41 N32 119.3(2)
C43 C42 C41 118.9(3)
C43 C42 H42 120.6
C41 C42 H42 120.6
C42 C43 C44 121.2(3)
C42 C43 H43 119.4
C44 C43 H43 119.4
C45 C44 C43 118.6(3)
C45 C44 C47 120.7(3)
C43 C44 C47 120.7(3)
C46 C45 C44 121.1(3)
C46 C45 H45 119.4
C44 C45 H45 119.4
C41 C46 C45 119.1(3)
C41 C46 H46 120.4
C45 C46 H46 120.4
C44 C47 H47A 109.5
C44 C47 H47B 109.5
H47A C47 H47B 109.5
C44 C47 H47C 109.5
H47A C47 H47C 109.5
H47B C47 H47C 109.5
C52 C51 C56 120.6(3)
C52 C51 N35 119.1(3)
C56 C51 N35 120.3(2)
C51 C52 C53 119.3(3)
C51 C52 H52 120.4
C53 C52 H52 120.4
C54 C53 C52 121.4(3)
C54 C53 H53 119.3
C52 C53 H53 119.3
C53 C54 C55 117.9(3)
C53 C54 C57 121.7(3)
C55 C54 C57 120.4(3)
C56 C55 C54 121.8(3)
C56 C55 H55 119.1
C54 C55 H55 119.1
C51 C56 C55 119.0(3)
C51 C56 H56 120.5
C55 C56 H56 120.5
C54 C57 H57A 109.5
C54 C57 H57B 109.5
H57A C57 H57B 109.5
C54 C57 H57C 109.5
H57A C57 H57C 109.5
H57B C57 H57C 109.5
C81 Ag61 B61 169.67(11)
C81 Ag61 Mn62 147.38(7)
B61 Ag61 Mn62 42.93(8)
C81 Ag61 Mn61 131.88(7)
B61 Ag61 Mn61 37.79(8)
Mn62 Ag61 Mn61 80.649(13)
C62 Mn61 C61 91.24(12)
C62 Mn61 B61 77.71(13)
C61 Mn61 B61 89.78(12)
C62 Mn61 C72 95.36(13)
C61 Mn61 C72 159.50(12)
B61 Mn61 C72 110.58(13)
C62 Mn61 C73 126.08(13)
C61 Mn61 C73 142.31(13)
B61 Mn61 C73 93.10(12)
C72 Mn61 C73 38.40(12)
C62 Mn61 C71 97.89(13)
C61 Mn61 C71 121.24(12)
B61 Mn61 C71 148.90(13)
C72 Mn61 C71 38.59(12)
C73 Mn61 C71 64.33(12)
C62 Mn61 C70 130.73(13)
C61 Mn61 C70 97.50(12)
B61 Mn61 C70 150.09(13)
C72 Mn61 C70 63.68(12)
C73 Mn61 C70 63.81(12)
C71 Mn61 C70 37.68(12)
C62 Mn61 C74 158.94(12)
C61 Mn61 C74 106.98(12)
B61 Mn61 C74 112.02(12)
C72 Mn61 C74 63.94(13)
C73 Mn61 C74 38.14(12)
C71 Mn61 C74 63.85(12)
C70 Mn61 C74 38.15(12)
C62 Mn61 Ag61 118.00(9)
C61 Mn61 Ag61 69.62(8)
B61 Mn61 Ag61 45.59(9)
C72 Mn61 Ag61 122.94(9)
C73 Mn61 Ag61 86.00(9)
C71 Mn61 Ag61 143.00(9)
C70 Mn61 Ag61 110.44(9)
C74 Mn61 Ag61 79.19(8)
Mn61 B61 Mn62 175.29(18)
Mn61 B61 Ag61 96.62(13)
Mn62 B61 Ag61 85.19(12)
O61 C61 Mn61 178.0(3)
C63 Mn62 C64 90.12(14)
C63 Mn62 B61 76.71(13)
C64 Mn62 B61 99.77(13)
C63 Mn62 C79 99.05(14)
C64 Mn62 C79 161.29(13)
B61 Mn62 C79 98.21(13)
C63 Mn62 C78 94.00(14)
C64 Mn62 C78 124.52(13)
B61 Mn62 C78 134.97(14)
C79 Mn62 C78 39.04(13)
C63 Mn62 C75 132.88(14)
C64 Mn62 C75 136.95(14)
B61 Mn62 C75 90.16(12)
C79 Mn62 C75 37.63(14)
C78 Mn62 C75 64.09(13)
C63 Mn62 C76 157.80(13)
C64 Mn62 C76 103.04(13)
B61 Mn62 C76 117.61(12)
C79 Mn62 C76 63.56(13)
C78 Mn62 C76 63.83(13)
C75 Mn62 C76 38.07(13)
C63 Mn62 C77 123.25(13)
C64 Mn62 C77 97.17(13)
B61 Mn62 C77 153.77(12)
C79 Mn62 C77 64.16(12)
C78 Mn62 C77 37.98(13)
C75 Mn62 C77 63.92(12)
C76 Mn62 C77 38.21(12)
C63 Mn62 Ag61 118.49(10)
C64 Mn62 Ag61 70.89(9)
B61 Mn62 Ag61 51.89(9)
C79 Mn62 Ag61 117.49(10)
C78 Mn62 Ag61 145.25(9)
C75 Mn62 Ag61 83.64(9)
C76 Mn62 Ag61 83.04(8)
C77 Mn62 Ag61 117.02(9)
O62 C62 Mn61 177.3(3)
O63 C63 Mn62 178.4(3)
O64 C64 Mn62 175.4(3)
C71 C70 C74 109.0(3)
C71 C70 Mn61 70.99(18)
C74 C70 Mn61 71.27(16)
C71 C70 H70 125.5
C74 C70 H70 125.5
Mn61 C70 H70 125.5
C70 C71 C72 107.5(3)
C70 C71 Mn61 71.32(18)
C72 C71 Mn61 70.22(17)
C70 C71 H71 126.2
C72 C71 H71 126.2
Mn61 C71 H71 126.2
C73 C72 C71 108.0(3)
C73 C72 Mn61 70.97(17)
C71 C72 Mn61 71.19(17)
C73 C72 H72 126.0
C71 C72 H72 126.0
Mn61 C72 H72 126.0
C74 C73 C72 108.0(3)
C74 C73 Mn61 71.75(17)
C72 C73 Mn61 70.63(17)
C74 C73 H73 125.9
C72 C73 H73 125.9
Mn61 C73 H73 125.9
C73 C74 C70 107.4(3)
C73 C74 Mn61 70.11(17)
C70 C74 Mn61 70.58(17)
C73 C74 H74 126.3
C70 C74 H74 126.3
Mn61 C74 H74 126.3
C79 C75 C76 108.4(3)
C79 C75 Mn62 70.29(19)
C76 C75 Mn62 71.39(17)
C79 C75 H75 125.8
C76 C75 H75 125.8
Mn62 C75 H75 125.8
C75 C76 C77 108.0(3)
C75 C76 Mn62 70.53(18)
C77 C76 Mn62 70.96(17)
C75 C76 H76 126.0
C77 C76 H76 126.0
Mn62 C76 H76 126.0
C78 C77 C76 107.6(3)
C78 C77 Mn62 69.94(17)
C76 C77 Mn62 70.82(17)
C78 C77 H77 126.2
C76 C77 H77 126.2
Mn62 C77 H77 126.2
C77 C78 C79 107.6(3)
C77 C78 Mn62 72.08(17)
C79 C78 Mn62 70.17(17)
C77 C78 H78 126.1
C79 C78 H78 126.1
Mn62 C78 H78 126.1
C75 C79 C78 108.4(3)
C75 C79 Mn62 72.08(18)
C78 C79 Mn62 70.79(18)
C75 C79 H79 125.8
C78 C79 H79 125.8
Mn62 C79 H79 125.8
N85 C81 N82 104.3(2)
N85 C81 Ag61 130.48(19)
N82 C81 Ag61 125.21(19)
C81 N82 C83 111.1(2)
C81 N82 C91 124.2(2)
C83 N82 C91 124.7(2)
C84 C83 N82 106.8(2)
C84 C83 H83 126.6
N82 C83 H83 126.6
C83 C84 N85 106.3(2)
C83 C84 H84 126.8
N85 C84 H84 126.8
C81 N85 C84 111.5(2)
C81 N85 C101 124.4(2)
C84 N85 C101 124.0(2)
C96 C91 C92 120.9(3)
C96 C91 N82 119.7(3)
C92 C91 N82 119.4(2)
C93 C92 C91 118.9(3)
C93 C92 H92 120.6
C91 C92 H92 120.6
C92 C93 C94 121.4(3)
C92 C93 H93 119.3
C94 C93 H93 119.3
C95 C94 C93 118.3(3)
C95 C94 C97 120.7(3)
C93 C94 C97 121.0(3)
C96 C95 C94 121.5(3)
C96 C95 H95 119.2
C94 C95 H95 119.2
C95 C96 C91 119.0(3)
C95 C96 H96 120.5
C91 C96 H96 120.5
C94 C97 H97A 109.5
C94 C97 H97B 109.5
H97A C97 H97B 109.5
C94 C97 H97C 109.5
H97A C97 H97C 109.5
H97B C97 H97C 109.5
C106 C101 C102 120.3(3)
C106 C101 N85 120.8(2)
C102 C101 N85 118.9(2)
C103 C102 C101 119.4(3)
C103 C102 H102 120.3
C101 C102 H102 120.3
C102 C103 C104 121.6(3)
C102 C103 H103 119.2
C104 C103 H103 119.2
C103 C104 C105 117.6(3)
C103 C104 C107 121.2(3)
C105 C104 C107 121.2(3)
C106 C105 C104 121.7(3)
C106 C105 H105 119.1
C104 C105 H105 119.1
C101 C106 C105 119.4(3)
C101 C106 H106 120.3
C105 C106 H106 120.3
C104 C107 H10A 109.5
C104 C107 H10B 109.5
H10A C107 H10B 109.5
C104 C107 H10C 109.5
H10A C107 H10C 109.5
H10B C107 H10C 109.5
C202 C201 C206 117.8(4)
C202 C201 C207 121.9(4)
C206 C201 C207 120.3(4)
C203 C202 C201 121.4(4)
C203 C202 H202 119.3
C201 C202 H202 119.3
C202 C203 C204 121.3(4)
C202 C203 H203 119.4
C204 C203 H203 119.4
C205 C204 C203 117.0(5)
C205 C204 H204 121.5
C203 C204 H204 121.5
C206 C205 C204 121.7(4)
C206 C205 H205 119.1
C204 C205 H205 119.1
C205 C206 C201 120.7(4)
C205 C206 H206 119.6
C201 C206 H206 119.6
C201 C207 H20A 109.5
C201 C207 H20B 109.5
H20A C207 H20B 109.5
C201 C207 H20C 109.5
H20A C207 H20C 109.5
H20B C207 H20C 109.5
C302 C301 C306 117.8(8)
C302 C301 H301 121.1
C306 C301 H301 121.1
C303 C302 C301 118.9(9)
C303 C302 H302 120.5
C301 C302 H302 120.5
C302 C303 C304 124.8(9)
C302 C303 H303 117.6
C304 C303 H303 117.6
C303 C304 C305 118.9(9)
C303 C304 H304 120.6
C305 C304 H304 120.6
C306 C305 C304 117.3(8)
C306 C305 C307 124.1(9)
C304 C305 C307 118.6(9)
C305 C306 C301 122.3(7)
C305 C306 H306 118.9
C301 C306 H306 118.9
C312 C311 C316 120.0(8)
C312 C311 H311 120.0
C316 C311 H311 120.0
C311 C312 C313 121.6(8)
C311 C312 H312 119.2
C313 C312 H312 119.2
C312 C313 C314 118.8(8)
C312 C313 C317 117.4(8)
C314 C313 C317 123.7(9)
C313 C314 C315 120.0(9)
C313 C314 H314 120.0
C315 C314 H314 120.0
C316 C315 C314 122.1(9)
C316 C315 H315 118.9
C314 C315 H315 118.9
C315 C316 C311 117.2(8)
C315 C316 H316 121.4
C311 C316 H316 121.4
C313 C317 H31A 109.5
C313 C317 H31B 109.5
H31A C317 H31B 109.5
C313 C317 H31C 109.5
H31A C317 H31C 109.5
H31B C317 H31C 109.5

loop_
_geom_bond_atom_site_label_1
_geom_bond_atom_site_label_2
_geom_bond_distance
Ag1 C31 2.129(3)
Ag1 B1 2.185(3)
Ag1 Mn2 2.8008(5)
Ag1 Mn1 3.0616(5)
Mn1 C2 1.764(3)
Mn1 C1 1.788(3)
Mn1 B1 1.886(3)
Mn1 C21 2.133(3)
Mn1 C20 2.141(3)
Mn1 C22 2.157(3)
Mn1 C23 2.164(3)
Mn1 C24 2.165(3)
O1 C1 1.156(3)
B1 Mn2 1.905(3)
Mn2 C3 1.755(3)
Mn2 C4 1.788(3)
Mn2 C225 2.098(7)
Mn2 C229 2.104(6)
Mn2 C226 2.120(14)
Mn2 C228 2.129(8)
Mn2 C227 2.139(15)
Mn2 C28 2.162(9)
Mn2 C27 2.169(17)
Mn2 C29 2.172(7)
Mn2 C26 2.200(15)
O2 C2 1.160(4)
C3 O3 1.168(4)
C4 O4 1.162(4)
C20 C21 1.412(5)
C20 C24 1.415(5)
C20 H20 1.0000
C21 C22 1.424(4)
C21 H21 1.0000
C22 C23 1.396(4)
C22 H22 1.0000
C23 C24 1.416(4)
C23 H23 1.0000
C24 H24 1.0000
C25 C29 1.397(10)
C25 C26 1.402(13)
C25 H25 1.0000
C26 C27 1.427(10)
C26 H26 1.0000
C27 C28 1.392(11)
C27 H27 1.0000
C28 C29 1.438(11)
C28 H28 1.0000
C29 H29 1.0000
C225 C226 1.4200
C225 C229 1.4200
C225 H225 0.9500
C226 C227 1.4200
C226 H226 0.9500
C227 C228 1.4200
C227 H227 1.0000
C228 C229 1.4200
C228 H228 1.0000
C229 H229 1.0000
C31 N35 1.355(3)
C31 N32 1.356(3)
N32 C33 1.393(3)
N32 C41 1.428(3)
C33 C34 1.334(4)
C33 H33 0.9500
C34 N35 1.394(4)
C34 H34 0.9500
N35 C51 1.438(3)
C41 C46 1.383(4)
C41 C42 1.391(4)
C42 C43 1.389(4)
C42 H42 0.9500
C43 C44 1.391(4)
C43 H43 0.9500
C44 C45 1.391(5)
C44 C47 1.505(4)
C45 C46 1.390(4)
C45 H45 0.9500
C46 H46 0.9500
C47 H47A 0.9800
C47 H47B 0.9800
C47 H47C 0.9800
C51 C52 1.384(4)
C51 C56 1.385(4)
C52 C53 1.393(4)
C52 H52 0.9500
C53 C54 1.384(5)
C53 H53 0.9500
C54 C55 1.391(4)
C54 C57 1.506(4)
C55 C56 1.386(4)
C55 H55 0.9500
C56 H56 0.9500
C57 H57A 0.9800
C57 H57B 0.9800
C57 H57C 0.9800
Ag61 C81 2.129(3)
Ag61 B61 2.202(3)
Ag61 Mn62 2.7892(5)
Ag61 Mn61 3.0626(5)
Mn61 C62 1.766(3)
Mn61 C61 1.778(3)
Mn61 B61 1.889(3)
Mn61 C72 2.144(3)
Mn61 C73 2.148(3)
Mn61 C71 2.156(3)
Mn61 C70 2.160(3)
Mn61 C74 2.169(3)
O61 C61 1.161(3)
B61 Mn62 1.906(3)
Mn62 C63 1.753(3)
Mn62 C64 1.785(3)
Mn62 C79 2.135(3)
Mn62 C78 2.144(3)
Mn62 C75 2.158(3)
Mn62 C76 2.170(3)
Mn62 C77 2.171(3)
O62 C62 1.158(4)
C63 O63 1.155(4)
O64 C64 1.165(3)
C70 C71 1.394(5)
C70 C74 1.415(4)
C70 H70 1.0000
C71 C72 1.421(5)
C71 H71 1.0000
C72 C73 1.411(5)
C72 H72 1.0000
C73 C74 1.411(5)
C73 H73 1.0000
C74 H74 1.0000
C75 C79 1.385(5)
C75 C76 1.412(5)
C75 H75 1.0000
C76 C77 1.421(4)
C76 H76 1.0000
C77 C78 1.404(5)
C77 H77 1.0000
C78 C79 1.430(5)
C78 H78 1.0000
C79 H79 1.0000
C81 N85 1.344(3)
C81 N82 1.355(3)
N82 C83 1.389(3)
N82 C91 1.431(4)
C83 C84 1.339(4)
C83 H83 0.9500
C84 N85 1.393(3)
C84 H84 0.9500
N85 C101 1.441(3)
C91 C96 1.387(4)
C91 C92 1.388(4)
C92 C93 1.384(4)
C92 H92 0.9500
C93 C94 1.391(4)
C93 H93 0.9500
C94 C95 1.385(5)
C94 C97 1.510(4)
C95 C96 1.383(4)
C95 H95 0.9500
C96 H96 0.9500
C97 H97A 0.9800
C97 H97B 0.9800
C97 H97C 0.9800
C101 C106 1.378(4)
C101 C102 1.388(4)
C102 C103 1.387(4)
C102 H102 0.9500
C103 C104 1.390(4)
C103 H103 0.9500
C104 C105 1.391(4)
C104 C107 1.503(4)
C105 C106 1.390(4)
C105 H105 0.9500
C106 H106 0.9500
C107 H10A 0.9800
C107 H10B 0.9800
C107 H10C 0.9800
C201 C202 1.378(5)
C201 C206 1.397(5)
C201 C207 1.477(6)
C202 C203 1.369(6)
C202 H202 0.9500
C203 C204 1.393(6)
C203 H203 0.9500
C204 C205 1.393(7)
C204 H204 0.9500
C205 C206 1.364(7)
C205 H205 0.9500
C206 H206 0.9500
C207 H20A 0.9800
C207 H20B 0.9800
C207 H20C 0.9800
C301 C302 1.416(12)
C301 C306 1.418(11)
C301 H301 0.9500
C302 C303 1.311(13)
C302 H302 0.9500
C303 C304 1.356(14)
C303 H303 0.9500
C304 C305 1.438(13)
C304 H304 0.9500
C305 C306 1.355(11)
C305 C307 1.458(12)
C306 H306 0.9500
C307 H30A 0.9800
C307 H30B 0.9800
C307 H30C 0.9800
C311 C312 1.374(12)
C311 C316 1.450(12)
C311 H311 0.9500
C312 C313 1.386(12)
C312 H312 0.9500
C313 C314 1.387(12)
C313 C317 1.481(12)
C314 C315 1.407(13)
C314 H314 0.9500
C315 C316 1.359(12)
C315 H315 0.9500
C316 H316 0.9500
C317 H31A 0.9800
C317 H31B 0.9800
C317 H31C 0.9800

loop_
_geom_torsion_atom_site_label_1
_geom_torsion_atom_site_label_2
_geom_torsion_atom_site_label_3
_geom_torsion_atom_site_label_4
_geom_torsion
C31 Ag1 Mn1 C2 -146.29(14)
B1 Ag1 Mn1 C2 34.15(16)
Mn2 Ag1 Mn1 C2 33.03(10)
C31 Ag1 Mn1 C1 -64.50(13)
B1 Ag1 Mn1 C1 115.95(16)
Mn2 Ag1 Mn1 C1 114.83(9)
C31 Ag1 Mn1 B1 179.55(16)
Mn2 Ag1 Mn1 B1 -1.12(13)
C31 Ag1 Mn1 C21 97.36(13)
B1 Ag1 Mn1 C21 -82.20(16)
Mn2 Ag1 Mn1 C21 -83.32(10)
C31 Ag1 Mn1 C20 84.33(13)
B1 Ag1 Mn1 C20 -95.23(16)
Mn2 Ag1 Mn1 C20 -96.35(9)
C31 Ag1 Mn1 C22 51.92(18)
B1 Ag1 Mn1 C22 -127.6(2)
Mn2 Ag1 Mn1 C22 -128.75(15)
C31 Ag1 Mn1 C23 24.70(13)
B1 Ag1 Mn1 C23 -154.86(16)
Mn2 Ag1 Mn1 C23 -155.98(9)
C31 Ag1 Mn1 C24 46.01(13)
B1 Ag1 Mn1 C24 -133.54(16)
Mn2 Ag1 Mn1 C24 -134.66(9)
C2 Mn1 B1 Ag1 -149.11(14)
C1 Mn1 B1 Ag1 -58.00(13)
C21 Mn1 B1 Ag1 118.73(13)
C20 Mn1 B1 Ag1 83.29(13)
C22 Mn1 B1 Ag1 125.15(19)
C23 Mn1 B1 Ag1 51.1(3)
C24 Mn1 B1 Ag1 50.28(15)
C31 Ag1 B1 Mn1 -1.6(6)
Mn2 Ag1 B1 Mn1 178.37(19)
Mn1 Ag1 B1 Mn2 -178.37(19)
Ag1 B1 Mn2 C3 -136.22(14)
Ag1 B1 Mn2 C4 -50.71(13)
Ag1 B1 Mn2 C225 100.1(2)
Ag1 B1 Mn2 C229 136.2(2)
Ag1 B1 Mn2 C226 66.2(3)
Ag1 B1 Mn2 C228 142.6(4)
Ag1 B1 Mn2 C227 66.1(6)
Ag1 B1 Mn2 C28 132.8(4)
Ag1 B1 Mn2 C27 76.1(7)
Ag1 B1 Mn2 C29 120.6(3)
Ag1 B1 Mn2 C26 57.8(4)
C2 Mn1 C20 C21 41.9(2)
C1 Mn1 C20 C21 -146.8(2)
B1 Mn1 C20 C21 117.38(19)
C22 Mn1 C20 C21 -38.00(18)
C23 Mn1 C20 C21 -80.00(19)
C24 Mn1 C20 C21 -117.4(3)
Ag1 Mn1 C20 C21 162.20(17)
C2 Mn1 C20 C24 159.27(19)
C1 Mn1 C20 C24 -29.5(3)
B1 Mn1 C20 C24 -125.27(19)
C21 Mn1 C20 C24 117.4(3)
C22 Mn1 C20 C24 79.35(19)
C23 Mn1 C20 C24 37.36(18)
Ag1 Mn1 C20 C24 -80.44(17)
C24 C20 C21 C22 0.0(3)
Mn1 C20 C21 C22 62.3(2)
C24 C20 C21 Mn1 -62.4(2)
C2 Mn1 C21 C20 -147.49(19)
C1 Mn1 C21 C20 102.3(4)
B1 Mn1 C21 C20 -68.4(2)
C22 Mn1 C21 C20 117.4(3)
C23 Mn1 C21 C20 80.4(2)
C24 Mn1 C21 C20 37.74(18)
Ag1 Mn1 C21 C20 -21.1(2)
C2 Mn1 C21 C22 95.1(2)
C1 Mn1 C21 C22 -15.1(5)
B1 Mn1 C21 C22 174.22(19)
C20 Mn1 C21 C22 -117.4(3)
C23 Mn1 C21 C22 -37.01(18)
C24 Mn1 C21 C22 -79.7(2)
Ag1 Mn1 C21 C22 -138.54(16)
C20 C21 C22 C23 -0.3(3)
Mn1 C21 C22 C23 61.7(2)
C20 C21 C22 Mn1 -62.0(2)
C2 Mn1 C22 C23 152.7(2)
C1 Mn1 C22 C23 56.1(2)
B1 Mn1 C22 C23 -127.6(2)
C21 Mn1 C22 C23 -117.8(3)
C20 Mn1 C22 C23 -79.9(2)
C24 Mn1 C22 C23 -37.15(19)
Ag1 Mn1 C22 C23 -43.7(3)
C2 Mn1 C22 C21 -89.5(2)
C1 Mn1 C22 C21 173.85(19)
B1 Mn1 C22 C21 -9.8(3)
C20 Mn1 C22 C21 37.82(19)
C23 Mn1 C22 C21 117.8(3)
C24 Mn1 C22 C21 80.6(2)
Ag1 Mn1 C22 C21 74.1(2)
C21 C22 C23 C24 0.5(3)
Mn1 C22 C23 C24 61.1(2)
C21 C22 C23 Mn1 -60.6(2)
C2 Mn1 C23 C22 -36.4(3)
C1 Mn1 C23 C22 -134.3(2)
B1 Mn1 C23 C22 117.5(3)
C21 Mn1 C23 C22 38.07(19)
C20 Mn1 C23 C22 81.2(2)
C24 Mn1 C23 C22 118.7(3)
Ag1 Mn1 C23 C22 154.18(16)
C2 Mn1 C23 C24 -155.06(19)
C1 Mn1 C23 C24 106.9(2)
B1 Mn1 C23 C24 -1.2(3)
C21 Mn1 C23 C24 -80.6(2)
C20 Mn1 C23 C24 -37.53(19)
C22 Mn1 C23 C24 -118.7(3)
Ag1 Mn1 C23 C24 35.5(2)
C21 C20 C24 C23 0.4(3)
Mn1 C20 C24 C23 -61.1(2)
C21 C20 C24 Mn1 61.5(2)
C22 C23 C24 C20 -0.5(3)
Mn1 C23 C24 C20 60.5(2)
C22 C23 C24 Mn1 -61.1(2)
C2 Mn1 C24 C20 -52.8(4)
C1 Mn1 C24 C20 161.28(18)
B1 Mn1 C24 C20 61.4(2)
C21 Mn1 C24 C20 -37.97(18)
C22 Mn1 C24 C20 -81.3(2)
C23 Mn1 C24 C20 -118.0(3)
Ag1 Mn1 C24 C20 94.87(17)
C2 Mn1 C24 C23 65.2(4)
C1 Mn1 C24 C23 -80.7(2)
B1 Mn1 C24 C23 179.36(18)
C21 Mn1 C24 C23 80.0(2)
C20 Mn1 C24 C23 118.0(3)
C22 Mn1 C24 C23 36.67(18)
Ag1 Mn1 C24 C23 -147.16(18)
C3 Mn2 C25 C29 37.0(6)
C4 Mn2 C25 C29 -151.9(4)
B1 Mn2 C25 C29 103.5(5)
C225 Mn2 C25 C29 6.5(10)
C229 Mn2 C25 C29 -9.2(5)
C226 Mn2 C25 C29 -113.3(10)
C228 Mn2 C25 C29 -46.7(5)
C227 Mn2 C25 C29 -86.7(6)
C28 Mn2 C25 C29 -38.9(5)
C27 Mn2 C25 C29 -81.2(5)
C26 Mn2 C25 C29 -119.4(7)
C3 Mn2 C25 C26 156.4(6)
C4 Mn2 C25 C26 -32.5(7)
B1 Mn2 C25 C26 -137.1(6)
C225 Mn2 C25 C26 125.8(12)
C229 Mn2 C25 C26 110.2(7)
C226 Mn2 C25 C26 6.0(12)
C228 Mn2 C25 C26 72.7(7)
C227 Mn2 C25 C26 32.6(8)
C28 Mn2 C25 C26 80.5(6)
C27 Mn2 C25 C26 38.2(5)
C29 Mn2 C25 C26 119.4(7)
C29 C25 C26 C27 -1.3(8)
Mn2 C25 C26 C27 -61.1(5)
C29 C25 C26 Mn2 59.8(6)
C3 Mn2 C26 C25 -76.3(13)
C4 Mn2 C26 C25 157.0(5)
B1 Mn2 C26 C25 48.1(7)
C225 Mn2 C26 C25 -17.4(4)
C229 Mn2 C26 C25 -53.1(5)
C226 Mn2 C26 C25 -20(4)
C228 Mn2 C26 C25 -94.5(6)
C227 Mn2 C26 C25 -124.8(13)
C28 Mn2 C26 C25 -80.0(6)
C27 Mn2 C26 C25 -117.2(7)
C29 Mn2 C26 C25 -36.3(5)
C3 Mn2 C26 C27 40.9(15)
C4 Mn2 C26 C27 -85.8(5)
B1 Mn2 C26 C27 165.2(5)
C225 Mn2 C26 C27 99.8(7)
C229 Mn2 C26 C27 64.1(5)
C226 Mn2 C26 C27 97(4)
C228 Mn2 C26 C27 22.7(5)
C227 Mn2 C26 C27 -7.6(10)
C28 Mn2 C26 C27 37.2(5)
C29 Mn2 C26 C27 80.9(6)
C25 C26 C27 C28 0.5(8)
Mn2 C26 C27 C28 -62.0(7)
C25 C26 C27 Mn2 62.5(6)
C3 Mn2 C27 C28 -48.7(7)
C4 Mn2 C27 C28 -142.1(5)
B1 Mn2 C27 C28 89.9(8)
C225 Mn2 C27 C28 62.7(6)
C229 Mn2 C27 C28 17.8(5)
C226 Mn2 C27 C28 104.4(11)
C228 Mn2 C27 C28 -23.1(5)
C29 Mn2 C27 C28 38.7(5)
C26 Mn2 C27 C28 117.6(7)
C3 Mn2 C27 C26 -166.3(6)
C4 Mn2 C27 C26 100.3(5)
B1 Mn2 C27 C26 -27.7(9)
C225 Mn2 C27 C26 -54.9(6)
C229 Mn2 C27 C26 -99.8(6)
C226 Mn2 C27 C26 -13.2(9)
C228 Mn2 C27 C26 -140.7(9)
C227 Mn2 C27 C26 63(7)
C28 Mn2 C27 C26 -117.6(7)
C29 Mn2 C27 C26 -78.9(6)
C26 C27 C28 C29 0.5(8)
Mn2 C27 C28 C29 -62.3(5)
C26 C27 C28 Mn2 62.7(6)
C3 Mn2 C28 C27 143.3(6)
C4 Mn2 C28 C27 47.8(6)
B1 Mn2 C28 C27 -136.4(7)
C225 Mn2 C28 C27 -93.6(7)
C229 Mn2 C28 C27 -143.6(9)
C226 Mn2 C28 C27 -46.3(8)
C228 Mn2 C28 C27 67(2)
C227 Mn2 C28 C27 0.1(10)
C29 Mn2 C28 C27 -116.8(7)
C26 Mn2 C28 C27 -37.8(5)
C3 Mn2 C28 C29 -99.9(5)
C4 Mn2 C28 C29 164.6(4)
B1 Mn2 C28 C29 -19.7(7)
C225 Mn2 C28 C29 23.1(4)
C229 Mn2 C28 C29 -26.8(5)
C226 Mn2 C28 C29 70.5(6)
C228 Mn2 C28 C29 -176(2)
C227 Mn2 C28 C29 116.9(9)
C27 Mn2 C28 C29 116.8(7)
C26 Mn2 C28 C29 79.0(6)
C26 C25 C29 C28 1.6(9)
Mn2 C25 C29 C28 62.1(5)
C26 C25 C29 Mn2 -60.5(8)
C27 C28 C29 C25 -1.2(9)
Mn2 C28 C29 C25 -63.9(6)
C27 C28 C29 Mn2 62.6(8)
C3 Mn2 C29 C25 -154.7(4)
C4 Mn2 C29 C25 77.0(10)
B1 Mn2 C29 C25 -77.7(5)
C225 Mn2 C29 C25 -4.8(8)
C229 Mn2 C29 C25 156.0(12)
C226 Mn2 C29 C25 33.4(6)
C228 Mn2 C29 C25 117.7(7)
C227 Mn2 C29 C25 75.8(6)
C28 Mn2 C29 C25 116.6(7)
C27 Mn2 C29 C25 79.1(5)
C26 Mn2 C29 C25 36.2(4)
C3 Mn2 C29 C28 88.8(5)
C4 Mn2 C29 C28 -39.6(11)
B1 Mn2 C29 C28 165.7(5)
C225 Mn2 C29 C28 -121.4(10)
C229 Mn2 C29 C28 39.5(10)
C226 Mn2 C29 C28 -83.2(7)
C228 Mn2 C29 C28 1.2(7)
C227 Mn2 C29 C28 -40.8(7)
C27 Mn2 C29 C28 -37.4(4)
C26 Mn2 C29 C28 -80.4(5)
C3 Mn2 C225 C226 162.6(5)
C4 Mn2 C225 C226 -11.4(5)
B1 Mn2 C225 C226 -124.5(4)
C229 Mn2 C225 C226 117.9(2)
C228 Mn2 C225 C226 80.2(3)
C227 Mn2 C225 C226 37.4(2)
C28 Mn2 C225 C226 85.1(5)
C27 Mn2 C225 C226 42.2(7)
C29 Mn2 C225 C226 127.4(8)
C26 Mn2 C225 C226 -0.7(9)
C3 Mn2 C225 C229 44.7(4)
C4 Mn2 C225 C229 -129.3(4)
B1 Mn2 C225 C229 117.6(3)
C226 Mn2 C225 C229 -117.9(2)
C228 Mn2 C225 C229 -37.70(17)
C227 Mn2 C225 C229 -80.50(18)
C28 Mn2 C225 C229 -32.8(5)
C27 Mn2 C225 C229 -75.6(6)
C29 Mn2 C225 C229 9.5(8)
C26 Mn2 C225 C229 -118.6(8)
C229 C225 C226 C227 0.0
Mn2 C225 C226 C227 -61.2(3)
C229 C225 C226 Mn2 61.2(3)
C3 Mn2 C226 C225 -41.7(10)
C4 Mn2 C226 C225 173.8(3)
B1 Mn2 C226 C225 61.7(4)
C229 Mn2 C226 C225 -38.02(16)
C228 Mn2 C226 C225 -81.2(2)
C227 Mn2 C226 C225 -118.38(16)
C28 Mn2 C226 C225 -67.3(4)
C27 Mn2 C226 C225 -110.6(9)
C29 Mn2 C226 C225 -20.9(3)
C26 Mn2 C226 C225 176(4)
C3 Mn2 C226 C227 76.7(10)
C4 Mn2 C226 C227 -67.9(3)
B1 Mn2 C226 C227 -179.9(3)
C225 Mn2 C226 C227 118.38(16)
C229 Mn2 C226 C227 80.36(19)
C228 Mn2 C226 C227 37.17(15)
C28 Mn2 C226 C227 51.1(3)
C27 Mn2 C226 C227 7.8(8)
C29 Mn2 C226 C227 97.5(3)
C26 Mn2 C226 C227 -65(4)
C225 C226 C227 C228 0.0
Mn2 C226 C227 C228 -60.0(3)
C225 C226 C227 Mn2 60.0(3)
C3 Mn2 C227 C228 -31.5(5)
C4 Mn2 C227 C228 -121.8(3)
B1 Mn2 C227 C228 119.0(5)
C225 Mn2 C227 C228 81.1(2)
C229 Mn2 C227 C228 37.55(16)
C226 Mn2 C227 C228 118.85(17)
C28 Mn2 C227 C228 20.6(4)
C27 Mn2 C227 C228 21(7)
C29 Mn2 C227 C228 57.8(3)
C26 Mn2 C227 C228 132.0(11)
C3 Mn2 C227 C226 -150.3(5)
C4 Mn2 C227 C226 119.3(3)
B1 Mn2 C227 C226 0.2(6)
C225 Mn2 C227 C226 -37.74(15)
C229 Mn2 C227 C226 -81.30(18)
C228 Mn2 C227 C226 -118.85(17)
C28 Mn2 C227 C226 -98.3(4)
C27 Mn2 C227 C226 -98(7)
C29 Mn2 C227 C226 -61.1(3)
C26 Mn2 C227 C226 13.1(11)
C226 C227 C228 C229 0.0
Mn2 C227 C228 C229 -59.8(3)
C226 C227 C228 Mn2 59.8(3)
C3 Mn2 C228 C229 -84.5(3)
C4 Mn2 C228 C229 -175.7(3)
B1 Mn2 C228 C229 -9.7(6)
C225 Mn2 C228 C229 37.99(18)
C226 Mn2 C228 C229 81.36(18)
C227 Mn2 C228 C229 118.60(19)
C28 Mn2 C228 C229 21.3(18)
C27 Mn2 C228 C229 115.4(10)
C29 Mn2 C228 C229 18.2(3)
C26 Mn2 C228 C229 90.3(6)
C3 Mn2 C228 C227 156.9(4)
C4 Mn2 C228 C227 65.6(4)
B1 Mn2 C228 C227 -128.3(7)
C225 Mn2 C228 C227 -80.6(3)
C229 Mn2 C228 C227 -118.60(19)
C226 Mn2 C228 C227 -37.2(2)
C28 Mn2 C228 C227 -97.3(17)
C27 Mn2 C228 C227 -3.2(11)
C29 Mn2 C228 C227 -100.4(4)
C26 Mn2 C228 C227 -28.3(7)
C227 C228 C229 C225 0.0
Mn2 C228 C229 C225 -60.8(5)
C227 C228 C229 Mn2 60.8(5)
C226 C225 C229 C228 0.0
Mn2 C225 C229 C228 61.6(5)
C226 C225 C229 Mn2 -61.6(5)
C3 Mn2 C229 C228 98.5(4)
C4 Mn2 C229 C228 8.0(5)
B1 Mn2 C229 C228 174.3(3)
C225 Mn2 C229 C228 -118.0(3)
C226 Mn2 C229 C228 -80.1(3)
C227 Mn2 C229 C228 -37.24(13)
C28 Mn2 C229 C228 -11.2(9)
C27 Mn2 C229 C228 -35.6(7)
C29 Mn2 C229 C228 -128.9(9)
C26 Mn2 C229 C228 -75.1(6)
C3 Mn2 C229 C225 -143.5(3)
C4 Mn2 C229 C225 126.0(5)
B1 Mn2 C229 C225 -67.7(3)
C226 Mn2 C229 C225 37.87(12)
C228 Mn2 C229 C225 118.0(3)
C227 Mn2 C229 C225 80.8(3)
C28 Mn2 C229 C225 106.8(8)
C27 Mn2 C229 C225 82.4(6)
C29 Mn2 C229 C225 -10.9(9)
C26 Mn2 C229 C225 42.9(6)
B1 Ag1 C31 N35 112.6(5)
Mn2 Ag1 C31 N35 -67.3(3)
Mn1 Ag1 C31 N35 111.4(2)
B1 Ag1 C31 N32 -65.5(6)
Mn2 Ag1 C31 N32 114.5(2)
Mn1 Ag1 C31 N32 -66.8(2)
N35 C31 N32 C33 0.0(3)
Ag1 C31 N32 C33 178.63(19)
N35 C31 N32 C41 179.2(2)
Ag1 C31 N32 C41 -2.2(4)
C31 N32 C33 C34 0.1(3)
C41 N32 C33 C34 -179.1(2)
N32 C33 C34 N35 -0.2(3)
N32 C31 N35 C34 -0.2(3)
Ag1 C31 N35 C34 -178.65(19)
N32 C31 N35 C51 -178.7(2)
Ag1 C31 N35 C51 2.8(4)
C33 C34 N35 C31 0.2(3)
C33 C34 N35 C51 178.8(2)
C31 N32 C41 C46 130.5(3)
C33 N32 C41 C46 -50.4(4)
C31 N32 C41 C42 -47.5(4)
C33 N32 C41 C42 131.5(3)
C46 C41 C42 C43 -1.7(4)
N32 C41 C42 C43 176.4(2)
C41 C42 C43 C44 0.8(4)
C42 C43 C44 C45 1.1(4)
C42 C43 C44 C47 -179.0(3)
C43 C44 C45 C46 -2.2(4)
C47 C44 C45 C46 177.9(3)
C42 C41 C46 C45 0.6(4)
N32 C41 C46 C45 -177.4(2)
C44 C45 C46 C41 1.3(4)
C31 N35 C51 C52 140.4(3)
C34 N35 C51 C52 -38.0(4)
C31 N35 C51 C56 -40.0(4)
C34 N35 C51 C56 141.7(3)
C56 C51 C52 C53 1.2(4)
N35 C51 C52 C53 -179.2(3)
C51 C52 C53 C54 0.5(5)
C52 C53 C54 C55 -0.7(5)
C52 C53 C54 C57 178.4(3)
C53 C54 C55 C56 -0.7(4)
C57 C54 C55 C56 -179.8(3)
C52 C51 C56 C55 -2.5(4)
N35 C51 C56 C55 177.8(2)
C54 C55 C56 C51 2.3(4)
C81 Ag61 Mn61 C62 -149.34(14)
B61 Ag61 Mn61 C62 30.85(16)
Mn62 Ag61 Mn61 C62 27.84(10)
C81 Ag61 Mn61 C61 -69.21(13)
B61 Ag61 Mn61 C61 110.99(16)
Mn62 Ag61 Mn61 C61 107.97(9)
C81 Ag61 Mn61 B61 179.80(16)
Mn62 Ag61 Mn61 B61 -3.02(13)
C81 Ag61 Mn61 C72 92.58(14)
B61 Ag61 Mn61 C72 -87.23(16)
Mn62 Ag61 Mn61 C72 -90.24(11)
C81 Ag61 Mn61 C73 81.50(13)
B61 Ag61 Mn61 C73 -98.30(15)
Mn62 Ag61 Mn61 C73 -101.32(9)
C81 Ag61 Mn61 C71 46.03(18)
B61 Ag61 Mn61 C71 -133.8(2)
Mn62 Ag61 Mn61 C71 -136.79(16)
C81 Ag61 Mn61 C70 21.38(13)
B61 Ag61 Mn61 C70 -158.42(16)
Mn62 Ag61 Mn61 C70 -161.44(9)
C81 Ag61 Mn61 C74 43.62(13)
B61 Ag61 Mn61 C74 -136.18(15)
Mn62 Ag61 Mn61 C74 -139.20(9)
C62 Mn61 B61 Ag61 -152.39(14)
C61 Mn61 B61 Ag61 -61.07(12)
C72 Mn61 B61 Ag61 116.44(13)
C73 Mn61 B61 Ag61 81.33(13)
C71 Mn61 B61 Ag61 122.7(2)
C70 Mn61 B61 Ag61 43.7(3)
C74 Mn61 B61 Ag61 47.19(15)
C81 Ag61 B61 Mn61 -0.8(7)
Mn62 Ag61 B61 Mn61 175.63(18)
C81 Ag61 B61 Mn62 -176.4(5)
Mn61 Ag61 B61 Mn62 -175.63(18)
Ag61 B61 Mn62 C63 -143.91(13)
Ag61 B61 Mn62 C64 -56.12(12)
Ag61 B61 Mn62 C79 118.66(12)
Ag61 B61 Mn62 C78 133.83(15)
Ag61 B61 Mn62 C75 81.78(12)
Ag61 B61 Mn62 C76 54.27(14)
Ag61 B61 Mn62 C77 73.4(3)
C81 Ag61 Mn62 C63 -140.48(17)
B61 Ag61 Mn62 C63 40.71(16)
Mn61 Ag61 Mn62 C63 43.42(11)
C81 Ag61 Mn62 C64 -61.18(17)
B61 Ag61 Mn62 C64 120.01(15)
Mn61 Ag61 Mn62 C64 122.72(10)
C81 Ag61 Mn62 B61 178.82(18)
Mn61 Ag61 Mn62 B61 2.71(11)
C81 Ag61 Mn62 C79 100.57(17)
B61 Ag61 Mn62 C79 -78.25(16)
Mn61 Ag61 Mn62 C79 -75.53(11)
C81 Ag61 Mn62 C78 62.4(2)
B61 Ag61 Mn62 C78 -116.4(2)
Mn61 Ag61 Mn62 C78 -113.72(18)
C81 Ag61 Mn62 C75 83.60(16)
B61 Ag61 Mn62 C75 -95.22(15)
Mn61 Ag61 Mn62 C75 -92.51(9)
C81 Ag61 Mn62 C76 45.26(16)
B61 Ag61 Mn62 C76 -133.56(14)
Mn61 Ag61 Mn62 C76 -130.84(9)
C81 Ag61 Mn62 C77 27.20(17)
B61 Ag61 Mn62 C77 -151.62(15)
Mn61 Ag61 Mn62 C77 -148.90(10)
C62 Mn61 C70 C71 -35.1(3)
C61 Mn61 C70 C71 -133.3(2)
B61 Mn61 C70 C71 124.0(3)
C72 Mn61 C70 C71 38.2(2)
C73 Mn61 C70 C71 81.2(2)
C74 Mn61 C70 C71 118.7(3)
Ag61 Mn61 C70 C71 155.76(17)
C62 Mn61 C70 C74 -153.82(19)
C61 Mn61 C70 C74 108.0(2)
B61 Mn61 C70 C74 5.2(4)
C72 Mn61 C70 C74 -80.6(2)
C73 Mn61 C70 C74 -37.55(19)
C71 Mn61 C70 C74 -118.7(3)
Ag61 Mn61 C70 C74 37.0(2)
C74 C70 C71 C72 0.2(3)
Mn61 C70 C71 C72 -61.2(2)
C74 C70 C71 Mn61 61.4(2)
C62 Mn61 C71 C70 153.9(2)
C61 Mn61 C71 C70 57.6(2)
B61 Mn61 C71 C70 -126.8(3)
C72 Mn61 C71 C70 -117.4(3)
C73 Mn61 C71 C70 -79.7(2)
C74 Mn61 C71 C70 -37.11(19)
Ag61 Mn61 C71 C70 -39.7(3)
C62 Mn61 C71 C72 -88.7(2)
C61 Mn61 C71 C72 174.99(19)
B61 Mn61 C71 C72 -9.4(4)
C73 Mn61 C71 C72 37.7(2)
C70 Mn61 C71 C72 117.4(3)
C74 Mn61 C71 C72 80.3(2)
Ag61 Mn61 C71 C72 77.6(2)
C70 C71 C72 C73 0.2(3)
Mn61 C71 C72 C73 -61.8(2)
C70 C71 C72 Mn61 61.9(2)
C62 Mn61 C72 C73 -146.5(2)
C61 Mn61 C72 C73 105.3(4)
B61 Mn61 C72 C73 -67.6(2)
C71 Mn61 C72 C73 117.6(3)
C70 Mn61 C72 C73 80.3(2)
C74 Mn61 C72 C73 37.58(18)
Ag61 Mn61 C72 C73 -18.0(2)
C62 Mn61 C72 C71 95.9(2)
C61 Mn61 C72 C71 -12.3(5)
B61 Mn61 C72 C71 174.81(19)
C73 Mn61 C72 C71 -117.6(3)
C70 Mn61 C72 C71 -37.28(19)
C74 Mn61 C72 C71 -80.0(2)
Ag61 Mn61 C72 C71 -135.54(17)
C71 C72 C73 C74 -0.5(3)
Mn61 C72 C73 C74 -62.4(2)
C71 C72 C73 Mn61 61.9(2)
C62 Mn61 C73 C74 160.33(19)
C61 Mn61 C73 C74 -29.0(3)
B61 Mn61 C73 C74 -122.62(19)
C72 Mn61 C73 C74 117.5(3)
C71 Mn61 C73 C74 79.6(2)
C70 Mn61 C73 C74 37.55(18)
Ag61 Mn61 C73 C74 -77.56(17)
C62 Mn61 C73 C72 42.9(2)
C61 Mn61 C73 C72 -146.4(2)
B61 Mn61 C73 C72 119.9(2)
C71 Mn61 C73 C72 -37.84(19)
C70 Mn61 C73 C72 -79.9(2)
C74 Mn61 C73 C72 -117.5(3)
Ag61 Mn61 C73 C72 164.96(18)
C72 C73 C74 C70 0.6(3)
Mn61 C73 C74 C70 -61.1(2)
C72 C73 C74 Mn61 61.7(2)
C71 C70 C74 C73 -0.5(3)
Mn61 C70 C74 C73 60.8(2)
C71 C70 C74 Mn61 -61.3(2)
C62 Mn61 C74 C73 -49.2(4)
C61 Mn61 C74 C73 161.96(18)
B61 Mn61 C74 C73 65.1(2)
C72 Mn61 C74 C73 -37.84(19)
C71 Mn61 C74 C73 -81.0(2)
C70 Mn61 C74 C73 -117.7(3)
Ag61 Mn61 C74 C73 97.36(18)
C62 Mn61 C74 C70 68.5(4)
C61 Mn61 C74 C70 -80.4(2)
B61 Mn61 C74 C70 -177.19(19)
C72 Mn61 C74 C70 79.8(2)
C73 Mn61 C74 C70 117.7(3)
C71 Mn61 C74 C70 36.66(19)
Ag61 Mn61 C74 C70 -144.95(19)
C63 Mn62 C75 C79 31.4(3)
C64 Mn62 C75 C79 -152.1(2)
B61 Mn62 C75 C79 103.3(2)
C78 Mn62 C75 C79 -38.4(2)
C76 Mn62 C75 C79 -118.3(3)
C77 Mn62 C75 C79 -80.8(2)
Ag61 Mn62 C75 C79 154.90(19)
C63 Mn62 C75 C76 149.7(2)
C64 Mn62 C75 C76 -33.8(3)
B61 Mn62 C75 C76 -138.4(2)
C79 Mn62 C75 C76 118.3(3)
C78 Mn62 C75 C76 79.9(2)
C77 Mn62 C75 C76 37.47(18)
Ag61 Mn62 C75 C76 -86.83(18)
C79 C75 C76 C77 -0.5(4)
Mn62 C75 C76 C77 -61.4(2)
C79 C75 C76 Mn62 60.9(2)
C63 Mn62 C76 C75 -78.0(4)
C64 Mn62 C76 C75 157.03(19)
B61 Mn62 C76 C75 48.5(2)
C79 Mn62 C76 C75 -36.91(19)
C78 Mn62 C76 C75 -80.7(2)
C77 Mn62 C76 C75 -118.0(3)
Ag61 Mn62 C76 C75 88.55(18)
C63 Mn62 C76 C77 40.0(4)
C64 Mn62 C76 C77 -85.0(2)
B61 Mn62 C76 C77 166.47(19)
C79 Mn62 C76 C77 81.1(2)
C78 Mn62 C76 C77 37.30(19)
C75 Mn62 C76 C77 118.0(3)
Ag61 Mn62 C76 C77 -153.48(19)
C75 C76 C77 C78 0.6(3)
Mn62 C76 C77 C78 -60.6(2)
C75 C76 C77 Mn62 61.1(2)
C63 Mn62 C77 C78 -45.2(2)
C64 Mn62 C77 C78 -140.1(2)
B61 Mn62 C77 C78 89.9(3)
C79 Mn62 C77 C78 38.5(2)
C75 Mn62 C77 C78 80.6(2)
C76 Mn62 C77 C78 117.9(3)
Ag61 Mn62 C77 C78 147.75(17)
C63 Mn62 C77 C76 -163.1(2)
C64 Mn62 C77 C76 102.0(2)
B61 Mn62 C77 C76 -28.0(4)
C79 Mn62 C77 C76 -79.4(2)
C78 Mn62 C77 C76 -117.9(3)
C75 Mn62 C77 C76 -37.3(2)
Ag61 Mn62 C77 C76 29.8(2)
C76 C77 C78 C79 -0.4(4)
Mn62 C77 C78 C79 -61.5(2)
C76 C77 C78 Mn62 61.1(2)
C63 Mn62 C78 C77 143.5(2)
C64 Mn62 C78 C77 50.6(2)
B61 Mn62 C78 C77 -141.3(2)
C79 Mn62 C78 C77 -117.1(3)
C75 Mn62 C78 C77 -80.1(2)
C76 Mn62 C78 C77 -37.52(19)
Ag61 Mn62 C78 C77 -56.5(3)
C63 Mn62 C78 C79 -99.4(2)
C64 Mn62 C78 C79 167.7(2)
B61 Mn62 C78 C79 -24.3(3)
C75 Mn62 C78 C79 37.0(2)
C76 Mn62 C78 C79 79.5(2)
C77 Mn62 C78 C79 117.1(3)
Ag61 Mn62 C78 C79 60.5(3)
C76 C75 C79 C78 0.3(4)
Mn62 C75 C79 C78 61.8(2)
C76 C75 C79 Mn62 -61.6(2)
C77 C78 C79 C75 0.1(4)
Mn62 C78 C79 C75 -62.7(2)
C77 C78 C79 Mn62 62.8(2)
C63 Mn62 C79 C75 -157.2(2)
C64 Mn62 C79 C75 84.3(5)
B61 Mn62 C79 C75 -79.5(2)
C78 Mn62 C79 C75 117.6(3)
C76 Mn62 C79 C75 37.34(19)
C77 Mn62 C79 C75 80.1(2)
Ag61 Mn62 C79 C75 -28.4(2)
C63 Mn62 C79 C78 85.2(2)
C64 Mn62 C79 C78 -33.3(5)
B61 Mn62 C79 C78 162.9(2)
C75 Mn62 C79 C78 -117.6(3)
C76 Mn62 C79 C78 -80.3(2)
C77 Mn62 C79 C78 -37.51(19)
Ag61 Mn62 C79 C78 -145.99(18)
B61 Ag61 C81 N85 114.3(6)
Mn62 Ag61 C81 N85 -61.2(3)
Mn61 Ag61 C81 N85 113.6(2)
B61 Ag61 C81 N82 -65.7(7)
Mn62 Ag61 C81 N82 118.80(19)
Mn61 Ag61 C81 N82 -66.4(2)
N85 C81 N82 C83 0.2(3)
Ag61 C81 N82 C83 -179.81(19)
N85 C81 N82 C91 179.3(2)
Ag61 C81 N82 C91 -0.7(4)
C81 N82 C83 C84 0.0(3)
C91 N82 C83 C84 -179.1(2)
N82 C83 C84 N85 -0.2(3)
N82 C81 N85 C84 -0.3(3)
Ag61 C81 N85 C84 179.71(19)
N82 C81 N85 C101 -177.9(2)
Ag61 C81 N85 C101 2.1(4)
C83 C84 N85 C81 0.3(3)
C83 C84 N85 C101 177.9(2)
C81 N82 C91 C96 129.4(3)
C83 N82 C91 C96 -51.6(4)
C81 N82 C91 C92 -49.2(4)
C83 N82 C91 C92 129.8(3)
C96 C91 C92 C93 -1.8(4)
N82 C91 C92 C93 176.8(2)
C91 C92 C93 C94 0.7(4)
C92 C93 C94 C95 0.8(4)
C92 C93 C94 C97 -178.5(3)
C93 C94 C95 C96 -1.3(4)
C97 C94 C95 C96 178.0(3)
C94 C95 C96 C91 0.3(4)
C92 C91 C96 C95 1.3(4)
N82 C91 C96 C95 -177.3(3)
C81 N85 C101 C106 -44.3(4)
C84 N85 C101 C106 138.4(3)
C81 N85 C101 C102 135.3(3)
C84 N85 C101 C102 -42.0(4)
C106 C101 C102 C103 0.1(4)
N85 C101 C102 C103 -179.5(3)
C101 C102 C103 C104 0.9(5)
C102 C103 C104 C105 -0.8(5)
C102 C103 C104 C107 179.3(3)
C103 C104 C105 C106 -0.3(4)
C107 C104 C105 C106 179.6(3)
C102 C101 C106 C105 -1.2(4)
N85 C101 C106 C105 178.4(2)
C104 C105 C106 C101 1.3(4)
C206 C201 C202 C203 -1.4(5)
C207 C201 C202 C203 176.7(3)
C201 C202 C203 C204 0.8(6)
C202 C203 C204 C205 0.6(6)
C203 C204 C205 C206 -1.3(6)
C204 C205 C206 C201 0.6(6)
C202 C201 C206 C205 0.7(5)
C207 C201 C206 C205 -177.4(4)
C306 C301 C302 C303 0.3(13)
C301 C302 C303 C304 1.6(15)
C302 C303 C304 C305 -2.6(15)
C303 C304 C305 C306 1.5(13)
C303 C304 C305 C307 -177.2(8)
C304 C305 C306 C301 0.3(12)
C307 C305 C306 C301 179.0(8)
C302 C301 C306 C305 -1.2(12)
C316 C311 C312 C313 -0.7(13)
C311 C312 C313 C314 -0.5(13)
C311 C312 C313 C317 -178.0(8)
C312 C313 C314 C315 -1.7(13)
C317 C313 C314 C315 175.6(9)
C313 C314 C315 C316 5.5(14)
C314 C315 C316 C311 -6.5(12)
C312 C311 C316 C315 4.1(12)
